data_7027770
loop_
_publ_author_name
'F\"assler, Thomas F.'
'Hoffmann, Rudolf'

_publ_contact_author
;
     Thomas F. Faessler
     Eidgenoessische Technische Hochschule Zuerich
     Laboratorium fuer Anorganische Chemie
     Universitaetstr.6
     ETH-Zentrum
     8092 Zuerich
     Switzerland
;
_publ_section_title
;
 Novel synthetic route to soluble polyanions: synthesis and crystal
 structure of [K(18-crown-6)]4[Pb9]&#x00B7;en&#x00B7;tol&#x200A;&#x2020;
;
_journal_issue 19
_journal_name_full 'Journal of the Chemical Society, Dalton Transactions'
_journal_page_first 3339
_journal_paper_doi 10.1039/a906586e
_journal_year 1999
_chemical_formula_sum 'C28.5 H56 K2 N O12 Pb4.5'
_chemical_formula_weight 1615.3
_chemical_name_common
;
     Potassium-[18]crown-6-Salt of Nonaplumbide(4-)
;
_space_group_IT_number 11
_symmetry_cell_setting monoclinic
_symmetry_space_group_name_Hall '-P 2yb'
_symmetry_space_group_name_H-M 'P 1 21/m 1'
_atom_sites_solution_hydrogens geom
_atom_sites_solution_primary direct
_atom_sites_solution_secondary difmap
_audit_creation_method SHELXL-97
_cell_angle_alpha 90.00
_cell_angle_beta 108.13(3)
_cell_angle_gamma 90.00
_cell_formula_units_Z 4
_cell_length_a 14.618(2)
_cell_length_b 14.771(2)
_cell_length_c 21.583(3)
_cell_measurement_reflns_used 512
_cell_measurement_temperature 223(2)
_cell_measurement_theta_max 23
_cell_measurement_theta_min 3.5
_cell_volume 4428.9(13)
_computing_cell_refinement 'Siemens SAINT'
_computing_data_collection 'Siemens SMART'
_computing_data_reduction 'Siemnes SAINT'
_computing_structure_refinement 'SHELXL-97 (Sheldrick, 1997)'
_computing_structure_solution 'SHELXS-97 (Sheldrick, 1990)'
_diffrn_ambient_temperature 223(2)
_diffrn_measured_fraction_theta_full 0.995
_diffrn_measured_fraction_theta_max 0.995
_diffrn_measurement_device 'Siemens Smart'
_diffrn_measurement_device_type 'Siemens Smart'
_diffrn_measurement_method '\w scans'
_diffrn_radiation_monochromator graphite
_diffrn_radiation_source 'fine-focus sealed tube'
_diffrn_radiation_type MoK/a
_diffrn_radiation_wavelength 0.71079
_diffrn_reflns_av_R_equivalents 0.0994
_diffrn_reflns_av_sigmaI/netI 0.0769
_diffrn_reflns_limit_h_max 18
_diffrn_reflns_limit_h_min -18
_diffrn_reflns_limit_k_max 18
_diffrn_reflns_limit_k_min -18
_diffrn_reflns_limit_l_max 26
_diffrn_reflns_limit_l_min -26
_diffrn_reflns_number 39939
_diffrn_reflns_theta_full 26.45
_diffrn_reflns_theta_max 26.45
_diffrn_reflns_theta_min 0.99
_exptl_absorpt_coefficient_mu 17.289
_exptl_absorpt_correction_T_max 0.034995
_exptl_absorpt_correction_T_min 0.005537
_exptl_absorpt_correction_type 'empirical, Siemens SADABS'
_exptl_crystal_colour 'dark-red '
_exptl_crystal_density_diffrn 2.423
_exptl_crystal_density_method 'not measured'
_exptl_crystal_description rods
_exptl_crystal_F_000 2948
_exptl_crystal_size_max 0.65
_exptl_crystal_size_mid 0.35
_exptl_crystal_size_min 0.30
_refine_diff_density_max 1.508
_refine_diff_density_min -1.744
_refine_diff_density_rms 0.222
_refine_ls_extinction_method none
_refine_ls_goodness_of_fit_ref 0.920
_refine_ls_hydrogen_treatment mixed
_refine_ls_matrix_type full
_refine_ls_number_parameters 419
_refine_ls_number_reflns 9452
_refine_ls_number_restraints 16
_refine_ls_restrained_S_all 0.920
_refine_ls_R_factor_all 0.0810
_refine_ls_R_factor_gt 0.0427
_refine_ls_shift/su_max 0.031
_refine_ls_shift/su_mean 0.002
_refine_ls_structure_factor_coef Fsqd
_refine_ls_weighting_details 'calc w=1/[\s^2^(Fo^2^)+(0.0394P)^2^+0.0000P] where P=(Fo^2^+2Fc^2^)/3'
_refine_ls_weighting_scheme calc
_refine_ls_wR_factor_gt 0.0845
_refine_ls_wR_factor_ref 0.0972
_reflns_number_gt 5934
_reflns_number_total 9452
_reflns_threshold_expression >2sigma(I)
_cod_data_source_file 906586esup1.cif
_cod_data_source_block k4pb9
_cod_original_cell_volume 4428.8(11)
_cod_original_sg_symbol_H-M P2(1)/m
_cod_database_code 7027770

loop_
_symmetry_equiv_pos_as_xyz
'x, y, z'
'-x, y+1/2, -z'
'-x, -y, -z'
'x, -y-1/2, z'

loop_
_atom_site_label
_atom_site_type_symbol
_atom_site_fract_x
_atom_site_fract_y
_atom_site_fract_z
_atom_site_U_iso_or_equiv
_atom_site_adp_type
_atom_site_occupancy
_atom_site_symmetry_multiplicity
_atom_site_calc_flag
_atom_site_refinement_flags
Pb1 Pb 0.22526(3) 0.60016(3) 0.26411(2) 0.05155(12) Uani 1 1 d .
Pb2 Pb 0.12059(4) 0.7500 0.16410(3) 0.04982(16) Uani 1 2 d S
Pb3 Pb 0.32869(5) 0.7500 0.36366(3) 0.05163(16) Uani 1 2 d S
Pb4 Pb 0.28595(3) 0.63748(3) 0.14040(2) 0.04891(12) Uani 1 1 d .
Pb5 Pb 0.44260(3) 0.63238(3) 0.29243(2) 0.04897(12) Uani 1 1 d .
Pb6 Pb 0.47258(4) 0.7500 0.18309(3) 0.05033(16) Uani 1 2 d S
K1 K 0.0880(2) 0.7500 -0.02752(17) 0.0546(9) Uani 1 2 d S
O1 O -0.1235(10) 0.7716(10) -0.0776(6) 0.064(5) Uiso 0.50 1 d P
O2 O 0.0031(13) 0.5831(11) -0.0637(8) 0.061(4) Uiso 0.50 1 d P
O12 O -0.0559(16) 0.5916(12) -0.0665(9) 0.066(5) Uiso 0.50 1 d P
O3 O 0.8749(12) 0.4305(11) 0.0909(7) 0.055(4) Uiso 0.50 1 d P
O13 O 0.8168(14) 0.3923(11) 0.0855(8) 0.067(4) Uiso 0.50 1 d P
O4 O 0.7479(12) 0.2852(9) 0.0693(8) 0.068(5) Uiso 0.50 1 d P
C1 C -0.168(2) 0.6947(18) -0.0549(13) 0.068(7) Uiso 0.50 1 d PD
C11 C -0.142(2) 0.643(2) -0.0557(15) 0.071(8) Uiso 0.50 1 d PD
C2 C -0.106(3) 0.575(2) -0.0928(15) 0.079(9) Uiso 0.50 1 d PD
C12 C -0.153(2) 0.6162(18) -0.0899(14) 0.065(7) Uiso 0.50 1 d PD
C3 C 0.048(2) 0.5084(19) -0.0853(15) 0.057(8) Uiso 0.50 1 d PD
C13 C -0.026(2) 0.5147(18) -0.0974(13) 0.075(8) Uiso 0.50 1 d PD
C4 C 0.162(2) 0.5268(17) -0.0590(12) 0.061(6) Uiso 0.50 1 d PD
C14 C 0.084(3) 0.505(2) -0.0718(17) 0.076(11) Uiso 0.50 1 d PD
C5 C 0.772(2) 0.4403(19) 0.0625(14) 0.077(8) Uiso 0.50 1 d PD
C15 C 0.721(2) 0.3780(18) 0.0595(15) 0.070(8) Uiso 0.50 1 d PD
C6 C 0.724(2) 0.364(2) 0.0942(17) 0.085(9) Uiso 0.50 1 d PD
C16 C 0.695(2) 0.2844(16) 0.0870(13) 0.084(9) Uiso 0.50 1 d PD
K2 K 0.6101(2) 0.7500 0.45326(16) 0.0495(8) Uani 1 2 d S
O21 O 0.5727(9) 0.7500 0.5801(6) 0.079(4) Uani 1 2 d S
O22 O 0.6038(7) 0.5880(5) 0.5235(5) 0.083(3) Uani 1 1 d .
O23 O 0.7352(6) 0.5855(6) 0.4515(5) 0.082(3) Uani 1 1 d .
O24 O 0.7622(9) 0.7500 0.3979(6) 0.086(4) Uani 1 2 d S
C21 C 0.5190(11) 0.6727(13) 0.5797(8) 0.108(6) Uani 1 1 d .
H21A H 0.4634 0.6709 0.5400 0.129 Uiso 1 1 calc R
H21B H 0.4955 0.6725 0.6175 0.129 Uiso 1 1 calc R
C22 C 0.5813(12) 0.5931(12) 0.5819(7) 0.105(6) Uani 1 1 d .
H22A H 0.6406 0.5987 0.6187 0.127 Uiso 1 1 calc R
H22B H 0.5479 0.5379 0.5879 0.127 Uiso 1 1 calc R
C23 C 0.3368(11) 0.4884(8) 0.4805(9) 0.109(7) Uani 1 1 d .
H23A H 0.2741 0.4841 0.4466 0.131 Uiso 1 1 calc R
H23B H 0.3678 0.5449 0.4742 0.131 Uiso 1 1 calc R
C24 C 0.6760(11) 0.5130(10) 0.4539(9) 0.106(7) Uani 1 1 d .
H24A H 0.7054 0.4562 0.4461 0.128 Uiso 1 1 calc R
H24B H 0.6135 0.5197 0.4202 0.128 Uiso 1 1 calc R
C25 C 0.7512(11) 0.5901(12) 0.3913(8) 0.107(6) Uani 1 1 d .
H25A H 0.6896 0.5955 0.3564 0.129 Uiso 1 1 calc R
H25B H 0.7833 0.5348 0.3838 0.129 Uiso 1 1 calc R
C26 C 0.8127(11) 0.6703(13) 0.3907(8) 0.126(7) Uani 1 1 d .
H26A H 0.8734 0.6660 0.4264 0.152 Uiso 1 1 calc R
H26B H 0.8277 0.6726 0.3495 0.152 Uiso 1 1 calc R
K3 K 0.0472(2) 0.7500 0.32313(16) 0.0521(8) Uani 1 2 d S
O31 O -0.1379(9) 0.7500 0.2216(6) 0.083(4) Uani 1 2 d S
O32 O 0.9112(6) 0.5805(6) 0.2826(5) 0.078(3) Uani 1 1 d .
O33 O 0.0551(6) 0.5868(5) 0.4000(5) 0.072(2) Uani 1 1 d .
O34 O 0.0925(8) 0.7500 0.4704(5) 0.064(3) Uani 1 2 d S
C31 C 0.8115(11) 0.6714(11) 0.1978(7) 0.094(5) Uani 1 1 d .
H31A H 0.7823 0.6759 0.1504 0.113 Uiso 1 1 calc R
H31B H 0.7599 0.6630 0.2173 0.113 Uiso 1 1 calc R
C32 C 0.8770(12) 0.5945(11) 0.2136(7) 0.099(5) Uani 1 1 d .
H32A H 0.8435 0.5400 0.1921 0.119 Uiso 1 1 calc R
H32B H 0.9316 0.6056 0.1974 0.119 Uiso 1 1 calc R
C33 C 0.9791(10) 0.5091(8) 0.3034(7) 0.074(4) Uani 1 1 d .
H33A H 1.0347 0.5206 0.2883 0.089 Uiso 1 1 calc R
H33B H 0.9497 0.4518 0.2845 0.089 Uiso 1 1 calc R
C34 C 0.0108(11) 0.5028(8) 0.3748(8) 0.087(5) Uani 1 1 d .
H34A H -0.0445 0.4914 0.3902 0.104 Uiso 1 1 calc R
H34B H 0.0568 0.4531 0.3893 0.104 Uiso 1 1 calc R
C35 C 0.0854(9) 0.5905(9) 0.4693(6) 0.073(4) Uani 1 1 d .
H35A H 0.1221 0.5359 0.4873 0.088 Uiso 1 1 calc R
H35B H 0.0291 0.5933 0.4847 0.088 Uiso 1 1 calc R
C36 C 0.1470(9) 0.6729(8) 0.4915(6) 0.073(4) Uani 1 1 d .
H36A H 0.1730 0.6732 0.5392 0.088 Uiso 1 1 calc R
H36B H 0.2012 0.6717 0.4739 0.088 Uiso 1 1 calc R
K4 K 0.4992(3) 0.2500 0.15505(18) 0.0562(9) Uani 1 2 d S
O41 O 0.4139(8) 0.2500 0.0181(6) 0.082(4) Uani 1 2 d S
O42 O 0.4975(7) 0.4130(5) 0.0785(5) 0.084(3) Uani 1 1 d D
O43 O 0.6004(8) 0.4095(7) 0.2096(6) 0.110(4) Uani 1 1 d D
O44 O 0.6850(13) 0.2500 0.2668(7) 0.131(6) Uani 1 2 d SD
C41 C 0.4212(13) 0.3284(14) -0.0177(9) 0.137(8) Uani 1 1 d .
H41A H 0.3685 0.3297 -0.0590 0.165 Uiso 1 1 calc R
H41B H 0.4823 0.3281 -0.0275 0.165 Uiso 1 1 calc R
C42 C 0.4161(13) 0.4066(14) 0.0210(13) 0.157(12) Uani 1 1 d .
H42A H 0.4125 0.4613 -0.0053 0.189 Uiso 1 1 calc R
H42B H 0.3572 0.4033 0.0335 0.189 Uiso 1 1 calc R
C43 C 0.520(3) 0.483(2) 0.1266(15) 0.094(11) Uiso 0.50 1 d PD
H43A H 0.4671 0.4816 0.1458 0.113 Uiso 0.50 1 calc PR
H43B H 0.5125 0.5396 0.1022 0.113 Uiso 0.50 1 calc PR
C431 C 0.483(2) 0.4861(17) 0.1157(12) 0.079(10) Uiso 0.50 1 d PD
H43C H 0.4274 0.4763 0.1307 0.095 Uiso 0.50 1 calc PR
H43D H 0.4748 0.5428 0.0909 0.095 Uiso 0.50 1 calc PR
C44 C 0.607(3) 0.4931(17) 0.1813(17) 0.123(17) Uiso 0.50 1 d PD
H44A H 0.6647 0.4982 0.1676 0.147 Uiso 0.50 1 calc PR
H44B H 0.6036 0.5441 0.2095 0.147 Uiso 0.50 1 calc PR
C441 C 0.572(2) 0.4870(15) 0.1698(14) 0.076(9) Uiso 0.50 1 d PD
H44C H 0.6242 0.5015 0.1521 0.091 Uiso 0.50 1 calc PR
H44D H 0.5675 0.5373 0.1984 0.091 Uiso 0.50 1 calc PR
C45 C 0.683(3) 0.422(2) 0.253(2) 0.116(14) Uiso 0.50 1 d PD
H45A H 0.6824 0.4755 0.2796 0.140 Uiso 0.50 1 calc PR
H45B H 0.7342 0.4276 0.2331 0.140 Uiso 0.50 1 calc PR
C451 C 0.683(3) 0.392(2) 0.2759(18) 0.099(10) Uiso 0.50 1 d PD
H45C H 0.7441 0.3925 0.2659 0.119 Uiso 0.50 1 calc PR
H45D H 0.6845 0.4451 0.3038 0.119 Uiso 0.50 1 calc PR
C46 C 0.694(3) 0.3392(11) 0.2917(17) 0.116(12) Uiso 0.50 1 d PD
H46A H 0.7574 0.3428 0.3242 0.139 Uiso 0.50 1 calc PR
H46B H 0.6470 0.3440 0.3158 0.139 Uiso 0.50 1 calc PR
C461 C 0.683(4) 0.3129(19) 0.3146(14) 0.16(2) Uiso 0.50 1 d PD
H46C H 0.7398 0.3092 0.3532 0.187 Uiso 0.50 1 calc PR
H46D H 0.6243 0.3081 0.3273 0.187 Uiso 0.50 1 calc PR
N4 N 0.3748(8) 0.3486(8) 0.2113(6) 0.092(4) Uiso 1 1 d .
H4A H 0.4096 0.3909 0.2396 0.111 Uiso 1 1 calc R
H4B H 0.3287 0.3778 0.1793 0.111 Uiso 1 1 calc R
C47 C 0.3316(14) 0.2901(11) 0.2440(9) 0.143(8) Uiso 1 1 d .
H47A H 0.3573 0.3075 0.2900 0.172 Uiso 1 1 calc R
H47B H 0.2636 0.3075 0.2301 0.172 Uiso 1 1 calc R
C51 C 0.903(2) 0.7500 0.5832(17) 0.146(11) Uiso 1 2 d S
H51 H 0.8764 0.7500 0.5376 0.175 Uiso 1 2 calc SR
C52 C 0.849(3) 0.7500 0.616(2) 0.208(17) Uiso 1 2 d S
H52 H 0.7824 0.7500 0.5958 0.249 Uiso 1 2 calc SR
C53 C 0.113(3) 0.2500 0.3160(19) 0.185(14) Uiso 1 2 d S
H53 H 0.1537 0.2500 0.2896 0.222 Uiso 1 2 calc SR
C54 C 0.0004(19) 0.7500 0.6091(13) 0.110(8) Uiso 1 2 d S
H54 H 0.0394 0.7500 0.5817 0.131 Uiso 1 2 calc SR
C55 C 0.9607(18) 0.2500 0.3279(12) 0.102(7) Uiso 1 2 d S
H55 H 0.8932 0.2500 0.3105 0.123 Uiso 1 2 calc SR
C56 C 1.011(2) 0.2500 0.2883(13) 0.108(8) Uiso 1 2 d S
C57 C 0.977(2) 0.2500 0.2172(14) 0.154(11) Uiso 1 2 d S
H57A H 0.9076 0.2500 0.2020 0.230 Uiso 1 2 calc SR
H57B H 1.0011 0.1964 0.2011 0.230 Uiso 0.50 1 calc PR
H57C H 1.0011 0.3036 0.2011 0.230 Uiso 0.50 1 calc PR

loop_
_atom_site_aniso_label
_atom_site_aniso_U_11
_atom_site_aniso_U_22
_atom_site_aniso_U_33
_atom_site_aniso_U_23
_atom_site_aniso_U_13
_atom_site_aniso_U_12
Pb1 0.0462(3) 0.0508(2) 0.0584(3) 0.0050(2) 0.0174(2) -0.0088(2)
Pb2 0.0340(3) 0.0573(3) 0.0550(4) 0.000 0.0093(3) 0.000
Pb3 0.0524(4) 0.0633(4) 0.0401(3) 0.000 0.0157(3) 0.000
Pb4 0.0463(2) 0.0514(2) 0.0497(2) -0.01275(19) 0.01595(19) -0.00407(19)
Pb5 0.0402(2) 0.0520(2) 0.0520(3) 0.00771(19) 0.01056(19) 0.00944(19)
Pb6 0.0439(3) 0.0497(3) 0.0647(4) 0.000 0.0276(3) 0.000
K1 0.041(2) 0.060(2) 0.064(2) 0.000 0.0184(17) 0.000
K2 0.047(2) 0.0501(18) 0.050(2) 0.000 0.0135(16) 0.000
O21 0.052(8) 0.134(12) 0.051(7) 0.000 0.018(6) 0.000
O22 0.082(7) 0.056(5) 0.086(7) 0.021(5) -0.008(5) -0.012(5)
O23 0.061(6) 0.073(6) 0.091(7) -0.037(5) -0.006(5) 0.010(5)
O24 0.049(8) 0.141(12) 0.071(9) 0.000 0.024(7) 0.000
C21 0.072(11) 0.178(18) 0.076(11) 0.021(12) 0.027(9) -0.004(12)
C22 0.100(13) 0.133(14) 0.067(10) 0.041(10) 0.004(9) -0.061(11)
C23 0.091(12) 0.041(7) 0.145(16) 0.017(9) -0.039(11) -0.005(7)
C24 0.093(12) 0.063(9) 0.115(14) -0.025(9) -0.037(11) 0.026(9)
C25 0.063(10) 0.138(15) 0.100(13) -0.058(12) -0.005(9) 0.036(10)
C26 0.054(9) 0.23(2) 0.096(12) -0.088(13) 0.024(9) 0.008(12)
K3 0.051(2) 0.0569(19) 0.050(2) 0.000 0.0167(16) 0.000
O31 0.068(9) 0.106(10) 0.060(8) 0.000 -0.001(7) 0.000
O32 0.073(6) 0.082(6) 0.084(7) -0.025(5) 0.034(5) -0.012(5)
O33 0.064(6) 0.057(5) 0.095(7) 0.011(5) 0.025(5) -0.001(4)
O34 0.059(7) 0.075(7) 0.050(7) 0.000 0.006(6) 0.000
C31 0.089(12) 0.118(12) 0.058(9) 0.000(9) -0.002(8) -0.026(10)
C32 0.107(13) 0.117(13) 0.076(11) -0.046(10) 0.033(10) -0.047(11)
C33 0.067(9) 0.054(7) 0.108(12) -0.019(8) 0.036(8) -0.001(7)
C34 0.091(11) 0.049(7) 0.117(13) 0.001(8) 0.027(10) 0.000(7)
C35 0.059(8) 0.081(9) 0.073(9) 0.022(7) 0.011(7) 0.014(7)
C36 0.069(9) 0.090(9) 0.051(7) 0.020(7) 0.004(7) 0.015(8)
K4 0.057(2) 0.0522(19) 0.063(2) 0.000 0.0242(18) 0.000
O41 0.043(7) 0.135(12) 0.063(8) 0.000 0.007(6) 0.000
O42 0.073(7) 0.060(5) 0.135(9) 0.027(6) 0.055(6) 0.026(5)
O43 0.103(9) 0.100(8) 0.138(10) -0.044(7) 0.053(8) -0.017(7)
O44 0.118(14) 0.185(18) 0.076(11) 0.000 0.011(10) 0.000
C41 0.076(12) 0.23(2) 0.090(14) 0.075(15) -0.004(10) 0.030(15)
C42 0.062(12) 0.17(2) 0.25(3) 0.14(2) 0.069(16) 0.053(14)

loop_
_atom_type_symbol
_atom_type_description
_atom_type_scat_dispersion_real
_atom_type_scat_dispersion_imag
_atom_type_scat_source
C C 0.0033 0.0016 'International Tables Vol C Tables 4.2.6.8 and 6.1.1.4'
H H 0.0000 0.0000 'International Tables Vol C Tables 4.2.6.8 and 6.1.1.4'
N N 0.0061 0.0033 'International Tables Vol C Tables 4.2.6.8 and 6.1.1.4'
O O 0.0106 0.0060 'International Tables Vol C Tables 4.2.6.8 and 6.1.1.4'
Pb Pb -3.3944 10.1111 'International Tables Vol C Tables 4.2.6.8 and 6.1.1.4'
K K 0.2009 0.2494 'International Tables Vol C Tables 4.2.6.8 and 6.1.1.4'

loop_
_geom_angle_atom_site_label_1
_geom_angle_atom_site_label_2
_geom_angle_atom_site_label_3
_geom_angle
_geom_angle_site_symmetry_1
_geom_angle_site_symmetry_3
Pb5 Pb1 Pb4 65.86(3) . .
Pb5 Pb1 Pb3 60.40(2) . 4_575
Pb4 Pb1 Pb3 104.95(2) . 4_575
Pb5 Pb1 Pb3 60.40(2) . .
Pb4 Pb1 Pb3 104.95(2) . .
Pb3 Pb1 Pb3 0.000(19) 4_575 .
Pb5 Pb1 Pb2 106.23(3) . .
Pb4 Pb1 Pb2 59.549(18) . .
Pb3 Pb1 Pb2 90.08(3) 4_575 .
Pb3 Pb1 Pb2 90.08(3) . .
Pb5 Pb1 Pb2 106.23(3) . 4_575
Pb4 Pb1 Pb2 59.549(18) . 4_575
Pb3 Pb1 Pb2 90.08(3) 4_575 4_575
Pb3 Pb1 Pb2 90.08(3) . 4_575
Pb2 Pb1 Pb2 0.00(3) . 4_575
Pb5 Pb1 K3 126.63(4) . .
Pb4 Pb1 K3 125.03(4) . .
Pb3 Pb1 K3 66.73(5) 4_575 .
Pb3 Pb1 K3 66.73(5) . .
Pb2 Pb1 K3 66.06(5) . .
Pb2 Pb1 K3 66.06(5) 4_575 .
Pb2 Pb2 Pb4 0(4) 4_575 4_575
Pb2 Pb2 Pb4 0(10) 4_575 .
Pb4 Pb2 Pb4 64.74(2) 4_575 .
Pb2 Pb2 Pb1 0(10) 4_575 4_575
Pb4 Pb2 Pb1 59.842(19) 4_575 4_575
Pb4 Pb2 Pb1 104.66(3) . 4_575
Pb2 Pb2 Pb1 0(10) 4_575 .
Pb4 Pb2 Pb1 104.66(3) 4_575 .
Pb4 Pb2 Pb1 59.844(19) . .
Pb1 Pb2 Pb1 89.73(3) 4_575 .
Pb2 Pb2 K3 0(10) 4_575 .
Pb4 Pb2 K3 125.89(4) 4_575 .
Pb4 Pb2 K3 125.89(4) . .
Pb1 Pb2 K3 66.64(4) 4_575 .
Pb1 Pb2 K3 66.64(4) . .
Pb2 Pb2 K1 0(10) 4_575 .
Pb4 Pb2 K1 71.28(5) 4_575 .
Pb4 Pb2 K1 71.28(5) . .
Pb1 Pb2 K1 125.81(3) 4_575 .
Pb1 Pb2 K1 125.81(3) . .
K3 Pb2 K1 158.38(7) . .
Pb3 Pb3 Pb5 0(7) 4_575 4_575
Pb3 Pb3 Pb5 0(10) 4_575 .
Pb5 Pb3 Pb5 67.62(2) 4_575 .
Pb3 Pb3 Pb1 0(10) 4_575 .
Pb5 Pb3 Pb1 105.87(2) 4_575 .
Pb5 Pb3 Pb1 59.054(18) . .
Pb3 Pb3 Pb1 0(10) 4_575 4_575
Pb5 Pb3 Pb1 59.054(17) 4_575 4_575
Pb5 Pb3 Pb1 105.87(2) . 4_575
Pb1 Pb3 Pb1 90.11(3) . 4_575
Pb3 Pb3 K3 0(10) 4_575 .
Pb5 Pb3 K3 124.90(4) 4_575 .
Pb5 Pb3 K3 124.90(4) . .
Pb1 Pb3 K3 66.32(4) . .
Pb1 Pb3 K3 66.32(4) 4_575 .
Pb3 Pb3 K2 0(10) 4_575 .
Pb5 Pb3 K2 66.96(4) 4_575 .
Pb5 Pb3 K2 66.96(4) . .
Pb1 Pb3 K2 122.80(4) . .
Pb1 Pb3 K2 122.80(4) 4_575 .
K3 Pb3 K2 164.59(7) . .
Pb6 Pb4 Pb2 108.931(19) . 4_575
Pb6 Pb4 Pb2 108.931(19) . .
Pb2 Pb4 Pb2 0.00(2) 4_575 .
Pb6 Pb4 Pb1 107.53(3) . .
Pb2 Pb4 Pb1 60.61(2) 4_575 .
Pb2 Pb4 Pb1 60.61(2) . .
Pb6 Pb4 Pb4 57.349(12) . 4_575
Pb2 Pb4 Pb4 57.629(11) 4_575 4_575
Pb2 Pb4 Pb4 57.629(11) . 4_575
Pb1 Pb4 Pb4 100.198(11) . 4_575
Pb6 Pb4 Pb5 56.65(2) . .
Pb2 Pb4 Pb5 100.35(2) 4_575 .
Pb2 Pb4 Pb5 100.35(2) . .
Pb1 Pb4 Pb5 56.586(17) . .
Pb4 Pb4 Pb5 91.281(10) 4_575 .
Pb6 Pb4 K1 110.59(4) . .
Pb2 Pb4 K1 64.46(5) 4_575 .
Pb2 Pb4 K1 64.46(5) . .
Pb1 Pb4 K1 120.32(5) . .
Pb4 Pb4 K1 66.76(2) 4_575 .
Pb5 Pb4 K1 157.51(3) . .
Pb6 Pb5 Pb1 108.68(3) . .
Pb6 Pb5 Pb3 106.81(2) . 4_575
Pb1 Pb5 Pb3 60.55(2) . 4_575
Pb6 Pb5 Pb3 106.81(2) . .
Pb1 Pb5 Pb3 60.55(2) . .
Pb3 Pb5 Pb3 0.00(2) 4_575 .
Pb6 Pb5 Pb4 56.958(17) . .
Pb1 Pb5 Pb4 57.55(3) . .
Pb3 Pb5 Pb4 99.33(2) 4_575 .
Pb3 Pb5 Pb4 99.33(2) . .
Pb6 Pb5 Pb5 55.530(12) . 4_575
Pb1 Pb5 Pb5 98.891(11) . 4_575
Pb3 Pb5 Pb5 56.191(12) 4_575 4_575
Pb3 Pb5 Pb5 56.191(12) . 4_575
Pb4 Pb5 Pb5 88.718(9) . 4_575
Pb6 Pb5 K2 103.16(4) . .
Pb1 Pb5 K2 123.93(6) . .
Pb3 Pb5 K2 66.69(5) 4_575 .
Pb3 Pb5 K2 66.69(5) . .
Pb4 Pb5 K2 152.77(3) . .
Pb5 Pb5 K2 64.06(2) 4_575 .
Pb5 Pb6 Pb5 68.94(2) 4_575 .
Pb5 Pb6 Pb4 102.14(3) 4_575 .
Pb5 Pb6 Pb4 66.39(3) . .
Pb5 Pb6 Pb4 66.39(3) 4_575 4_575
Pb5 Pb6 Pb4 102.14(3) . 4_575
Pb4 Pb6 Pb4 65.30(2) . 4_575
O2 K1 O2 126.5(7) 4_575 .
O2 K1 O4 95.5(5) 4_575 2_655
O2 K1 O4 114.9(5) . 2_655
O2 K1 O4 114.9(5) 4_575 3_665
O2 K1 O4 95.5(5) . 3_665
O4 K1 O4 20.9(5) 2_655 3_665
O2 K1 O1 58.2(5) 4_575 .
O2 K1 O1 70.5(5) . .
O4 K1 O1 138.5(4) 2_655 .
O4 K1 O1 142.0(4) 3_665 .
O2 K1 O1 70.5(5) 4_575 4_575
O2 K1 O1 58.2(5) . 4_575
O4 K1 O1 142.0(4) 2_655 4_575
O4 K1 O1 138.5(4) 3_665 4_575
O1 K1 O1 12.4(6) . 4_575
O2 K1 O13 58.9(5) 4_575 2_655
O2 K1 O13 137.2(5) . 2_655
O4 K1 O13 36.7(5) 2_655 2_655
O4 K1 O13 56.8(5) 3_665 2_655
O1 K1 O13 109.8(5) . 2_655
O1 K1 O13 119.4(5) 4_575 2_655
O2 K1 O13 137.2(5) 4_575 3_665
O2 K1 O13 58.9(5) . 3_665
O4 K1 O13 56.8(5) 2_655 3_665
O4 K1 O13 36.7(5) 3_665 3_665
O1 K1 O13 119.4(5) . 3_665
O1 K1 O13 109.8(5) 4_575 3_665
O13 K1 O13 88.9(7) 2_655 3_665
O2 K1 O12 113.1(6) 4_575 .
O2 K1 O12 15.6(4) . .
O4 K1 O12 128.3(5) 2_655 .
O4 K1 O12 110.1(5) 3_665 .
O1 K1 O12 55.6(5) . .
O1 K1 O12 43.3(5) 4_575 .
O13 K1 O12 141.6(5) 2_655 .
O13 K1 O12 73.8(5) 3_665 .
O2 K1 O12 15.6(4) 4_575 4_575
O2 K1 O12 113.1(6) . 4_575
O4 K1 O12 110.1(5) 2_655 4_575
O4 K1 O12 128.3(5) 3_665 4_575
O1 K1 O12 43.3(5) . 4_575
O1 K1 O12 55.6(5) 4_575 4_575
O13 K1 O12 73.8(5) 2_655 4_575
O13 K1 O12 141.6(5) 3_665 4_575
O12 K1 O12 98.7(7) . 4_575
O2 K1 O3 139.8(5) 4_575 3_665
O2 K1 O3 40.3(5) . 3_665
O4 K1 O3 74.9(4) 2_655 3_665
O4 K1 O3 55.2(4) 3_665 3_665
O1 K1 O3 103.7(4) . 3_665
O1 K1 O3 93.0(4) 4_575 3_665
O13 K1 O3 104.4(5) 2_655 3_665
O13 K1 O3 18.6(4) 3_665 3_665
O12 K1 O3 55.2(5) . 3_665
O12 K1 O3 136.6(5) 4_575 3_665
O2 K1 O3 40.3(5) 4_575 2_655
O2 K1 O3 139.8(5) . 2_655
O4 K1 O3 55.2(4) 2_655 2_655
O4 K1 O3 74.9(4) 3_665 2_655
O1 K1 O3 93.0(4) . 2_655
O1 K1 O3 103.7(4) 4_575 2_655
O13 K1 O3 18.6(4) 2_655 2_655
O13 K1 O3 104.4(5) 3_665 2_655
O12 K1 O3 136.6(5) . 2_655
O12 K1 O3 55.2(5) 4_575 2_655
O3 K1 O3 117.4(6) 3_665 2_655
O1 O1 C1 118.1(18) 4_575 4_575
O1 O1 C11 154.0(15) 4_575 4_575
C1 O1 C11 37.4(17) 4_575 4_575
O1 O1 C1 39.3(12) 4_575 .
C1 O1 C1 79(3) 4_575 .
C11 O1 C1 115(2) 4_575 .
O1 O1 C12 165.6(10) 4_575 4_575
C1 O1 C12 57.0(18) 4_575 4_575
C11 O1 C12 28.0(13) 4_575 4_575
C1 O1 C12 133.3(19) . 4_575
O1 O1 K1 83.8(3) 4_575 .
C1 O1 K1 127.5(18) 4_575 .
C11 O1 K1 105.4(14) 4_575 .
C1 O1 K1 108.5(13) . .
C12 O1 K1 110.1(11) 4_575 .
O12 O2 C13 86(2) . .
O12 O2 C3 130(3) . .
C13 O2 C3 44.7(16) . .
O12 O2 C2 23(2) . .
C13 O2 C2 64.9(18) . .
C3 O2 C2 109.5(19) . .
O12 O2 C14 144(3) . .
C13 O2 C14 60.5(19) . .
C3 O2 C14 16.4(17) . .
C2 O2 C14 125(2) . .
O12 O2 K1 104(2) . .
C13 O2 K1 159.2(18) . .
C3 O2 K1 124.6(16) . .
C2 O2 K1 120.2(14) . .
C14 O2 K1 111.7(15) . .
C2 O12 O2 133(4) . .
C2 O12 C12 39(3) . .
O2 O12 C12 162(3) . .
C2 O12 C13 78(3) . .
O2 O12 C13 58(2) . .
C12 O12 C13 117(2) . .
C2 O12 C11 69(3) . .
O2 O12 C11 156(3) . .
C12 O12 C11 31.3(14) . .
C13 O12 C11 146(2) . .
C2 O12 K1 144(3) . .
O2 O12 K1 60.3(18) . .
C12 O12 K1 115.5(15) . .
C13 O12 K1 116.2(17) . .
C11 O12 K1 96.0(14) . .
C4 O3 O13 91(2) 3_665 .
C4 O3 C14 60(2) 3_665 3_665
O13 O3 C14 150(3) . 3_665
C4 O3 C5 49.7(19) 3_665 .
O13 O3 C5 43.1(15) . .
C14 O3 C5 109(2) 3_665 .
C4 O3 C3 79(2) 3_665 3_665
O13 O3 C3 169(2) . 3_665
C14 O3 C3 20(2) 3_665 3_665
C5 O3 C3 129(2) . 3_665
C4 O3 K1 112.4(18) 3_665 3_665
O13 O3 K1 73.9(14) . 3_665
C14 O3 K1 109.7(18) 3_665 3_665
C5 O3 K1 101.6(13) . 3_665
C3 O3 K1 104.2(14) 3_665 3_665
C5 O13 O3 94(3) . .
C5 O13 C15 58(2) . .
O3 O13 C15 151(2) . .
C5 O13 C4 52(2) . 3_665
O3 O13 C4 43.7(14) . 3_665
C15 O13 C4 107(2) . 3_665
C5 O13 C6 77(3) . .
O3 O13 C6 158(2) . .
C15 O13 C6 30.8(15) . .
C4 O13 C6 128(2) 3_665 .
C5 O13 K1 128(2) . 3_665
O3 O13 K1 87.5(15) . 3_665
C15 O13 K1 105.8(15) . 3_665
C4 O13 K1 103.8(14) 3_665 3_665
C6 O13 K1 114.3(15) . 3_665
C16 O4 O4 89.3(18) . 4_565
C16 O4 C6 61(2) . .
O4 O4 C6 148.1(16) 4_565 .
C16 O4 C16 46(2) . 4_565
O4 O4 C16 43.1(11) 4_565 4_565
C6 O4 C16 107(2) . 4_565
C16 O4 C15 81(2) . .
O4 O4 C15 164.2(13) 4_565 .
C6 O4 C15 31.7(15) . .
C16 O4 C15 126(2) 4_565 .
C16 O4 K1 168(2) . 3_665
O4 O4 K1 79.5(3) 4_565 3_665
C6 O4 K1 128.1(17) . 3_665
C16 O4 K1 122.5(12) 4_565 3_665
C15 O4 K1 110.5(16) . 3_665
C11 C1 O1 94(4) . 4_575
C11 C1 C12 29(3) . .
O1 C1 C12 85(2) 4_575 .
C11 C1 O1 116(4) . .
O1 C1 O1 22.6(13) 4_575 .
C12 C1 O1 106.8(19) . .
C11 C1 C1 153(3) . 4_575
O1 C1 C1 61.9(18) 4_575 4_575
C12 C1 C1 143.7(16) . 4_575
O1 C1 C1 39.3(12) . 4_575
C12 C11 C1 120(5) . .
C12 C11 O1 98(4) . 4_575
C1 C11 O1 49(3) . 4_575
C12 C11 C2 34(3) . .
C1 C11 C2 148(4) . .
O1 C11 C2 107(2) 4_575 .
C12 C11 O12 64(3) . .
C1 C11 O12 146(4) . .
O1 C11 O12 98(2) 4_575 .
C2 C11 O12 31.1(13) . .
O12 C2 C12 106(4) . .
O12 C2 C11 80(3) . .
C12 C2 C11 29(2) . .
O12 C2 C13 71(3) . .
C12 C2 C13 176(4) . .
C11 C2 C13 149(3) . .
O12 C2 O2 24(2) . .
C12 C2 O2 128(4) . .
C11 C2 O2 103(2) . .
C13 C2 O2 48.3(15) . .
C11 C12 C2 117(5) . .
C11 C12 O12 85(3) . .
C2 C12 O12 34(2) . .
C11 C12 C1 31(3) . .
C2 C12 C1 143(4) . .
O12 C12 C1 109(2) . .
C11 C12 O1 54(3) . 4_575
C2 C12 O1 119(3) . 4_575
O12 C12 O1 91.2(17) . 4_575
C1 C12 O1 37.9(12) . 4_575
C14 C3 C13 162(9) . .
C14 C3 O2 112(7) . .
C13 C3 O2 58(2) . .
C14 C3 O3 56(6) . 3_665
C13 C3 O3 134(3) . 3_665
O2 C3 O3 89.7(18) . 3_665
C14 C3 C4 20(6) . .
C13 C3 C4 164(3) . .
O2 C3 C4 107(2) . .
O3 C3 C4 36.1(11) 3_665 .
C3 C13 O2 78(3) . .
C3 C13 O12 113(3) . .
O2 C13 O12 35.9(12) . .
C3 C13 C2 144(3) . .
O2 C13 C2 67(2) . .
O12 C13 C2 31.9(13) . .
C3 C13 C14 6(3) . .
O2 C13 C14 75(2) . .
O12 C13 C14 110(2) . .
C2 C13 C14 142(3) . .
O3 C4 C5 88(3) 3_665 3_665
O3 C4 C14 73(3) 3_665 .
C5 C4 C14 161(4) 3_665 .
O3 C4 O13 45.3(16) 3_665 3_665
C5 C4 O13 44.6(18) 3_665 3_665
C14 C4 O13 118(3) . 3_665
O3 C4 C3 64(2) 3_665 .
C5 C4 C3 152(3) 3_665 .
C14 C4 C3 9(3) . .
O13 C4 C3 110(2) 3_665 .
C3 C14 C4 151(8) . .
C3 C14 O3 104(7) . 3_665
C4 C14 O3 47.1(19) . 3_665
C3 C14 C13 12(6) . .
C4 C14 C13 157(3) . .
O3 C14 C13 111(3) 3_665 .
C3 C14 O2 51(6) . .
C4 C14 O2 117(3) . .
O3 C14 O2 86(2) 3_665 .
C13 C14 O2 44.8(14) . .
O13 C5 C4 84(3) . 3_665
O13 C5 C15 77(3) . .
C4 C5 C15 154(4) 3_665 .
O13 C5 O3 43.4(17) . .
C4 C5 O3 42.0(17) 3_665 .
C15 C5 O3 120(3) . .
O13 C5 C6 65(2) . .
C4 C5 C6 148(3) 3_665 .
C15 C5 C6 27.2(19) . .
O3 C5 C6 106(2) . .
C6 C15 C5 108(4) . .
C6 C15 O13 84(4) . .
C5 C15 O13 45.3(17) . .
C6 C15 O4 70(3) . .
C5 C15 O4 127(3) . .
O13 C15 O4 83.3(19) . .
C6 C15 C16 49(3) . .
C5 C15 C16 151(3) . .
O13 C15 C16 108(2) . .
O4 C15 C16 36.6(13) . .
C15 C6 C16 103(4) . .
C15 C6 O4 78(4) . .
C16 C6 O4 43.0(17) . .
C15 C6 O13 66(4) . .
C16 C6 O13 123(3) . .
O4 C6 O13 81(2) . .
C15 C6 C5 45(3) . .
C16 C6 C5 143(3) . .
O4 C6 C5 104(2) . .
O13 C6 C5 37.4(13) . .
O4 C16 C16 90.7(18) . 4_565
O4 C16 C6 75(2) . .
C16 C16 C6 161(2) 4_565 .
O4 C16 O4 47.6(18) . 4_565
C16 C16 O4 43.1(11) 4_565 4_565
C6 C16 O4 122(3) . 4_565
O4 C16 C15 62.0(19) . .
C16 C16 C15 150.1(16) 4_565 .
C6 C16 C15 27.8(18) . .
O4 C16 C15 109(2) 4_565 .
O24 K2 O22 112.6(3) . .
O24 K2 O22 112.6(3) . 4_575
O22 K2 O22 114.2(4) . 4_575
O24 K2 O21 141.9(4) . .
O22 K2 O21 57.4(2) . .
O22 K2 O21 57.4(2) 4_575 .
O24 K2 O23 56.1(2) . .
O22 K2 O23 57.0(3) . .
O22 K2 O23 142.6(3) 4_575 .
O21 K2 O23 107.2(3) . .
O24 K2 O23 56.1(2) . 4_575
O22 K2 O23 142.6(3) . 4_575
O22 K2 O23 57.0(3) 4_575 4_575
O21 K2 O23 107.2(3) . 4_575
O23 K2 O23 105.7(4) . 4_575
O24 K2 Pb3 128.7(3) . .
O22 K2 Pb3 93.40(19) . .
O22 K2 Pb3 93.40(19) 4_575 .
O21 K2 Pb3 89.4(3) . .
O23 K2 Pb3 121.97(17) . .
O23 K2 Pb3 121.97(17) 4_575 .
O24 K2 Pb3 128.7(3) . 4_575
O22 K2 Pb3 93.40(19) . 4_575
O22 K2 Pb3 93.40(19) 4_575 4_575
O21 K2 Pb3 89.4(3) . 4_575
O23 K2 Pb3 121.97(17) . 4_575
O23 K2 Pb3 121.97(17) 4_575 4_575
Pb3 K2 Pb3 0.000(9) . 4_575
O24 K2 Pb5 89.0(2) . .
O22 K2 Pb5 89.11(18) . .
O22 K2 Pb5 136.00(19) 4_575 .
O21 K2 Pb5 124.7(2) . .
O23 K2 Pb5 81.35(16) . .
O23 K2 Pb5 123.2(2) 4_575 .
Pb3 K2 Pb5 46.35(4) . .
Pb3 K2 Pb5 46.35(4) 4_575 .
O24 K2 Pb5 89.0(2) . 4_575
O22 K2 Pb5 136.00(19) . 4_575
O22 K2 Pb5 89.12(18) 4_575 4_575
O21 K2 Pb5 124.7(2) . 4_575
O23 K2 Pb5 123.2(2) . 4_575
O23 K2 Pb5 81.35(16) 4_575 4_575
Pb3 K2 Pb5 46.35(4) . 4_575
Pb3 K2 Pb5 46.35(4) 4_575 4_575
Pb5 K2 Pb5 51.89(5) . 4_575
C21 O21 C21 111.2(18) . 4_575
C21 O21 K2 105.2(9) . .
C21 O21 K2 105.2(9) 4_575 .
C22 O22 C23 114.2(12) . 3_666
C22 O22 K2 119.3(9) . .
C23 O22 K2 120.3(10) 3_666 .
C24 O23 C25 111.1(12) . .
C24 O23 K2 103.4(8) . .
C25 O23 K2 104.4(8) . .
C26 O24 C26 111.5(18) 4_575 .
C26 O24 K2 123.2(9) 4_575 .
C26 O24 K2 123.2(9) . .
O21 C21 C22 108.3(12) . .
O22 C22 C21 109.1(12) . .
O22 C23 C24 107.7(11) 3_666 3_666
O23 C24 C23 108.1(12) . 3_666
O23 C25 C26 108.9(12) . .
O24 C26 C25 108.7(12) . .
O31 K3 O33 107.0(2) . 4_575
O31 K3 O33 107.0(2) . .
O33 K3 O33 112.0(4) 4_575 .
O31 K3 O34 129.6(4) . .
O33 K3 O34 56.37(19) 4_575 .
O33 K3 O34 56.37(19) . .
O31 K3 O32 55.3(2) . 1_455
O33 K3 O32 136.7(3) 4_575 1_455
O33 K3 O32 53.7(2) . 1_455
O34 K3 O32 101.8(2) . 1_455
O31 K3 O32 55.3(2) . 4_475
O33 K3 O32 53.7(2) 4_575 4_475
O33 K3 O32 136.7(3) . 4_475
O34 K3 O32 101.8(2) . 4_475
O32 K3 O32 105.4(4) 1_455 4_475
O31 K3 Pb2 77.5(3) . .
O33 K3 Pb2 121.94(19) 4_575 .
O33 K3 Pb2 121.94(19) . .
O34 K3 Pb2 152.9(2) . .
O32 K3 Pb2 94.48(18) 1_455 .
O32 K3 Pb2 94.48(18) 4_475 .
O31 K3 Pb2 77.5(3) . 4_575
O33 K3 Pb2 121.94(19) 4_575 4_575
O33 K3 Pb2 121.94(19) . 4_575
O34 K3 Pb2 152.9(2) . 4_575
O32 K3 Pb2 94.48(18) 1_455 4_575
O32 K3 Pb2 94.48(18) 4_475 4_575
Pb2 K3 Pb2 0.000(16) . 4_575
O31 K3 Pb1 108.2(2) . 4_575
O33 K3 Pb1 78.76(18) 4_575 4_575
O33 K3 Pb1 137.8(2) . 4_575
O34 K3 Pb1 112.93(19) . 4_575
O32 K3 Pb1 141.71(19) 1_455 4_575
O32 K3 Pb1 83.47(17) 4_475 4_575
Pb2 K3 Pb1 47.31(4) . 4_575
Pb2 K3 Pb1 47.31(4) 4_575 4_575
O31 K3 Pb1 108.2(2) . .
O33 K3 Pb1 137.8(2) 4_575 .
O33 K3 Pb1 78.76(18) . .
O34 K3 Pb1 112.93(19) . .
O32 K3 Pb1 83.47(17) 1_455 .
O32 K3 Pb1 141.71(19) 4_475 .
Pb2 K3 Pb1 47.31(4) . .
Pb2 K3 Pb1 47.31(4) 4_575 .
Pb1 K3 Pb1 68.78(6) 4_575 .
O31 K3 Pb3 146.4(3) . 4_575
O33 K3 Pb3 91.17(18) 4_575 4_575
O33 K3 Pb3 91.17(18) . 4_575
O34 K3 Pb3 84.0(2) . 4_575
O32 K3 Pb3 126.07(18) 1_455 4_575
O32 K3 Pb3 126.07(18) 4_475 4_575
Pb2 K3 Pb3 68.94(7) . 4_575
Pb2 K3 Pb3 68.94(7) 4_575 4_575
Pb1 K3 Pb3 46.95(4) 4_575 4_575
Pb1 K3 Pb3 46.95(4) . 4_575
O31 K3 Pb3 146.4(3) . .
O33 K3 Pb3 91.17(18) 4_575 .
O33 K3 Pb3 91.17(18) . .
O34 K3 Pb3 84.0(2) . .
O32 K3 Pb3 126.07(18) 1_455 .
O32 K3 Pb3 126.07(18) 4_475 .
Pb2 K3 Pb3 68.94(7) . .
Pb2 K3 Pb3 68.94(7) 4_575 .
Pb1 K3 Pb3 46.95(4) 4_575 .
Pb1 K3 Pb3 46.95(4) . .
Pb3 K3 Pb3 0.000(4) 4_575 .
C31 O31 C31 113.7(16) 1_455 4_475
C31 O31 K3 123.0(8) 1_455 .
C31 O31 K3 123.0(8) 4_475 .
C33 O32 C32 114.8(11) . .
C33 O32 K3 100.6(7) . 1_655
C32 O32 K3 99.3(8) . 1_655
C35 O33 C34 113.0(10) . .
C35 O33 K3 120.8(7) . .
C34 O33 K3 124.8(8) . .
C36 O34 C36 110.8(13) 4_575 .
C36 O34 K3 105.1(7) 4_575 .
C36 O34 K3 105.1(7) . .
O31 C31 C32 109.3(12) 1_655 .
O32 C32 C31 110.4(13) . .
O32 C33 C34 109.9(11) . 1_655
O33 C34 C33 107.6(11) . 1_455
O33 C35 C36 109.1(10) . .
O34 C36 C35 109.6(10) . .
O41 K4 O43 116.0(3) . .
O41 K4 O43 116.0(3) . 4_565
O43 K4 O43 112.4(5) . 4_565
O41 K4 N4 108.1(3) . .
O43 K4 N4 73.8(3) . .
O43 K4 N4 124.2(4) 4_565 .
O41 K4 N4 108.1(3) . 4_565
O43 K4 N4 124.2(4) . 4_565
O43 K4 N4 73.8(3) 4_565 4_565
N4 K4 N4 60.8(5) . 4_565
O41 K4 O42 59.0(2) . 4_565
O43 K4 O42 146.4(3) . 4_565
O43 K4 O42 57.4(3) 4_565 4_565
N4 K4 O42 139.7(3) . 4_565
N4 K4 O42 85.8(3) 4_565 4_565
O41 K4 O42 59.0(2) . .
O43 K4 O42 57.4(3) . .
O43 K4 O42 146.4(3) 4_565 .
N4 K4 O42 85.8(3) . .
N4 K4 O42 139.7(3) 4_565 .
O42 K4 O42 111.3(4) 4_565 .
O41 K4 O44 146.1(5) . .
O43 K4 O44 56.3(3) . .
O43 K4 O44 56.3(3) 4_565 .
N4 K4 O44 101.1(4) . .
N4 K4 O44 101.1(4) 4_565 .
O42 K4 O44 107.4(3) 4_565 .
O42 K4 O44 107.4(3) . .
O41 K4 C43 81.5(4) . 4_565
O43 K4 C43 145.3(6) . 4_565
O43 K4 C43 36.8(5) 4_565 4_565
N4 K4 C43 131.8(6) . 4_565
N4 K4 C43 71.2(6) 4_565 4_565
O42 K4 C43 23.3(4) 4_565 4_565
O42 K4 C43 133.9(5) . 4_565
O44 K4 C43 92.0(5) . 4_565
O41 K4 C43 81.5(4) . .
O43 K4 C43 36.8(5) . .
O43 K4 C43 145.3(6) 4_565 .
N4 K4 C43 71.2(6) . .
N4 K4 C43 131.8(6) 4_565 .
O42 K4 C43 133.9(5) 4_565 .
O42 K4 C43 23.3(4) . .
O44 K4 C43 92.0(5) . .
C43 K4 C43 155.0(10) 4_565 .
C41 O41 C41 110(2) 4_565 .
C41 O41 K4 119.2(9) 4_565 .
C41 O41 K4 119.2(9) . .
C431 O42 C43 20.8(18) . .
C431 O42 C42 108.4(15) . .
C43 O42 C42 128.1(18) . .
C431 O42 K4 106.8(15) . .
C43 O42 K4 102.9(18) . .
C42 O42 K4 107.2(9) . .
C45 O43 C44 91.1(19) . .
C45 O43 C441 111.2(19) . .
C44 O43 C441 20.7(19) . .
C45 O43 C451 24(2) . .
C44 O43 C451 114(2) . .
C441 O43 C451 133(2) . .
C45 O43 K4 131.8(16) . .
C44 O43 K4 130.7(15) . .
C441 O43 K4 113.8(14) . .
C451 O43 K4 113.4(14) . .
C461 O44 C461 84(3) 4_565 .
C461 O44 C46 28(2) 4_565 4_565
C461 O44 C46 111(3) . 4_565
C461 O44 C46 111(3) 4_565 .
C461 O44 C46 28(2) . .
C46 O44 C46 138(3) 4_565 .
C461 O44 K4 112(2) 4_565 .
C461 O44 K4 112(2) . .
C46 O44 K4 104.7(19) 4_565 .
C46 O44 K4 104.7(19) . .
O41 C41 C42 108.2(16) . .
O42 C42 C41 112.1(14) . .
O42 C43 C44 128(3) . .
O42 C43 K4 53.8(14) . .
C44 C43 K4 93.6(19) . .
O42 C431 C441 102(2) . .
O43 C44 C43 96(2) . .
O43 C44 C45 42.2(14) . .
C43 C44 C45 138(2) . .
O43 C441 C431 120(2) . .
O43 C45 C46 102(3) . .
O43 C45 C44 46.7(13) . .
C46 C45 C44 149(3) . .
C461 C451 O43 121(3) . .
O44 C46 C45 126(3) . .
O44 C461 C451 96(2) . .
O44 C461 C461 48.2(15) . 4_565
C451 C461 C461 144.6(18) . 4_565
C47 N4 K4 110.3(10) . .
C47 C47 N4 128.6(9) 4_565 .
C52 C51 C54 123(4) . 1_655
C51 C52 C53 120(5) . 3_666
C52 C53 C56 117(4) 3_666 1_455
C55 C54 C51 120(3) 3_666 1_455
C56 C55 C54 122(3) . 3_666
C55 C56 C53 118(3) . 1_655
C55 C56 C57 128(3) . .
C53 C56 C57 114(3) 1_655 .

loop_
_geom_bond_atom_site_label_1
_geom_bond_atom_site_label_2
_geom_bond_distance
_geom_bond_site_symmetry_2
Pb1 Pb5 3.0799(8) .
Pb1 Pb4 3.1137(8) .
Pb1 Pb3 3.1271(8) 4_575
Pb1 Pb3 3.1271(8) .
Pb1 Pb2 3.1375(8) .
Pb1 Pb2 3.1375(8) 4_575
Pb1 K3 3.919(3) .
Pb2 Pb2 0.0000(12) 4_575
Pb2 Pb4 3.1043(8) 4_575
Pb2 Pb4 3.1043(8) .
Pb2 Pb1 3.1375(8) 4_575
Pb2 K3 3.901(4) .
Pb2 K1 4.013(4) .
Pb3 Pb3 0.0000 4_575
Pb3 Pb5 3.1223(8) 4_575
Pb3 Pb5 3.1223(8) .
Pb3 Pb1 3.1271(8) 4_575
Pb3 K3 3.931(4) .
Pb3 K2 3.963(4) .
Pb4 Pb6 3.0804(8) .
Pb4 Pb2 3.1043(8) 4_575
Pb4 Pb4 3.3240(9) 4_575
Pb4 Pb5 3.3672(13) .
Pb4 K1 4.212(3) .
Pb5 Pb6 3.0696(8) .
Pb5 Pb3 3.1223(8) 4_575
Pb5 Pb5 3.4747(9) 4_575
Pb5 K2 3.971(3) .
Pb6 Pb5 3.0696(8) 4_575
Pb6 Pb4 3.0805(8) 4_575
K1 O2 2.761(16) 4_575
K1 O2 2.761(16) .
K1 O4 2.860(18) 2_655
K1 O4 2.860(18) 3_665
K1 O1 2.957(14) .
K1 O1 2.957(14) 4_575
K1 O13 3.001(17) 2_655
K1 O13 3.001(17) 3_665
K1 O12 3.08(2) .
K1 O12 3.08(2) 4_575
K1 O3 3.119(15) 3_665
K1 O3 3.119(15) 2_655
O1 O1 0.64(3) 4_575
O1 C1 1.05(3) 4_575
O1 C11 1.40(3) 4_575
O1 C1 1.47(3) .
O1 C12 1.71(3) 4_575
O2 O12 0.85(2) .
O2 C13 1.24(3) .
O2 C3 1.43(3) .
O2 C2 1.53(4) .
O2 C14 1.70(4) .
O12 C2 0.81(3) .
O12 C12 1.39(3) .
O12 C13 1.45(3) .
O12 C11 1.55(4) .
O3 C4 0.97(2) 3_665
O3 O13 0.995(19) .
O3 C14 1.26(4) 3_665
O3 C5 1.45(3) .
O3 C3 1.48(3) 3_665
O3 K1 3.119(15) 3_665
O13 C5 0.99(3) .
O13 C15 1.36(3) .
O13 C4 1.40(3) 3_665
O13 C6 1.48(4) .
O13 K1 3.001(17) 3_665
O4 C16 0.96(3) .
O4 O4 1.04(3) 4_565
O4 C6 1.36(3) .
O4 C16 1.41(3) 4_565
O4 C15 1.42(3) .
O4 K1 2.860(18) 3_665
C1 C11 0.85(3) .
C1 O1 1.05(3) 4_575
C1 C12 1.44(4) .
C1 C1 1.63(5) 4_575
C11 C12 0.81(3) .
C11 O1 1.40(3) 4_575
C11 C2 1.48(4) .
C2 C12 0.93(3) .
C2 C13 1.50(4) .
C12 O1 1.71(3) 4_575
C3 C14 0.52(4) .
C3 C13 1.03(3) .
C3 O3 1.48(3) 3_665
C3 C4 1.61(4) .
C13 C14 1.53(4) .
C4 O3 0.97(2) 3_665
C4 C5 1.10(3) 3_665
C4 C14 1.14(4) .
C4 O13 1.40(3) 3_665
C14 O3 1.26(4) 3_665
C5 C4 1.10(3) 3_665
C5 C15 1.17(3) .
C5 C6 1.59(4) .
C15 C6 0.76(4) .
C15 C16 1.59(4) .
C6 C16 1.24(3) .
C16 C16 1.02(5) 4_565
C16 O4 1.41(3) 4_565
K2 O24 2.833(14) .
K2 O22 2.849(8) .
K2 O22 2.849(8) 4_575
K2 O21 2.953(13) .
K2 O23 3.049(8) .
K2 O23 3.049(8) 4_575
K2 Pb3 3.963(4) 4_575
K2 Pb5 3.971(3) 4_575
O21 C21 1.384(17) .
O21 C21 1.384(17) 4_575
O22 C22 1.400(18) .
O22 C23 1.443(17) 3_666
O23 C24 1.387(18) .
O23 C25 1.392(19) .
O24 C26 1.423(16) 4_575
O24 C26 1.423(16) .
C21 C22 1.48(2) .
C23 O22 1.443(17) 3_666
C23 C24 1.48(2) 3_666
C24 C23 1.48(2) 3_666
C25 C26 1.49(2) .
K3 O31 2.904(12) .
K3 O33 2.909(8) 4_575
K3 O33 2.909(8) .
K3 O34 3.038(11) .
K3 O32 3.147(9) 1_455
K3 O32 3.147(8) 4_475
K3 Pb2 3.901(4) 4_575
K3 Pb1 3.919(3) 4_575
K3 Pb3 3.931(4) 4_575
O31 C31 1.387(14) 1_455
O31 C31 1.387(14) 4_475
O32 C33 1.422(14) .
O32 C32 1.430(16) .
O32 K3 3.147(8) 1_655
O33 C35 1.422(14) .
O33 C34 1.426(14) .
O34 C36 1.384(12) 4_575
O34 C36 1.384(12) .
C31 O31 1.387(14) 1_655
C31 C32 1.46(2) .
C33 C34 1.467(18) 1_655
C34 C33 1.467(18) 1_455
C35 C36 1.502(17) .
K4 O41 2.827(13) .
K4 O43 2.836(10) .
K4 O43 2.836(10) 4_565
K4 N4 2.877(12) .
K4 N4 2.877(12) 4_565
K4 O42 2.915(9) 4_565
K4 O42 2.916(9) .
K4 O44 3.020(16) .
K4 C43 3.52(4) 4_565
K4 C43 3.52(4) .
O41 C41 1.414(19) 4_565
O41 C41 1.414(19) .
O42 C431 1.399(10) .
O42 C43 1.427(10) .
O42 C42 1.43(2) .
O43 C45 1.29(4) .
O43 C44 1.395(10) .
O43 C441 1.414(10) .
O43 C451 1.58(4) .
O44 C461 1.394(10) 4_565
O44 C461 1.394(10) .
O44 C46 1.414(10) 4_565
O44 C46 1.414(10) .
C41 C42 1.44(3) .
C43 C44 1.452(10) .
C431 C441 1.449(10) .
C44 C45 1.92(4) .
C45 C46 1.456(10) .
C451 C461 1.443(10) .
C461 C461 1.86(6) 4_565
N4 C47 1.384(19) .
C47 C47 1.19(3) 4_565
C51 C52 1.21(5) .
C51 C54 1.35(3) 1_655
C52 C53 1.40(5) 3_666
C53 C52 1.40(5) 3_666
C53 C56 1.42(4) 1_455
C54 C55 1.30(3) 3_666
C54 C51 1.35(4) 1_455
C55 C56 1.29(3) .
C55 C54 1.30(3) 3_666
C56 C53 1.42(4) 1_655
C56 C57 1.46(3) .

loop_
_geom_torsion_atom_site_label_1
_geom_torsion_atom_site_label_2
_geom_torsion_atom_site_label_3
_geom_torsion_atom_site_label_4
_geom_torsion
_geom_torsion_site_symmetry_1
_geom_torsion_site_symmetry_2
_geom_torsion_site_symmetry_3
_geom_torsion_site_symmetry_4
Pb5 Pb1 Pb2 Pb2 0.00(2) . . . 4_575
Pb4 Pb1 Pb2 Pb2 0.000(19) . . . 4_575
Pb3 Pb1 Pb2 Pb2 0.000(19) 4_575 . . 4_575
Pb3 Pb1 Pb2 Pb2 0.000(19) . . . 4_575
K3 Pb1 Pb2 Pb2 0.00(2) . . . 4_575
Pb5 Pb1 Pb2 Pb4 -0.24(2) . . . 4_575
Pb4 Pb1 Pb2 Pb4 -48.54(2) . . . 4_575
Pb3 Pb1 Pb2 Pb4 58.82(3) 4_575 . . 4_575
Pb3 Pb1 Pb2 Pb4 58.82(3) . . . 4_575
Pb2 Pb1 Pb2 Pb4 0(34) 4_575 . . 4_575
K3 Pb1 Pb2 Pb4 123.17(5) . . . 4_575
Pb5 Pb1 Pb2 Pb4 48.30(2) . . . .
Pb3 Pb1 Pb2 Pb4 107.36(2) 4_575 . . .
Pb3 Pb1 Pb2 Pb4 107.36(2) . . . .
Pb2 Pb1 Pb2 Pb4 0(26) 4_575 . . .
K3 Pb1 Pb2 Pb4 171.71(4) . . . .
Pb5 Pb1 Pb2 Pb1 -58.87(3) . . . 4_575
Pb4 Pb1 Pb2 Pb1 -107.18(2) . . . 4_575
Pb3 Pb1 Pb2 Pb1 0.19(2) 4_575 . . 4_575
Pb3 Pb1 Pb2 Pb1 0.19(2) . . . 4_575
Pb2 Pb1 Pb2 Pb1 0(23) 4_575 . . 4_575
K3 Pb1 Pb2 Pb1 64.53(4) . . . 4_575
Pb5 Pb1 Pb2 K3 -123.41(5) . . . .
Pb4 Pb1 Pb2 K3 -171.71(4) . . . .
Pb3 Pb1 Pb2 K3 -64.35(4) 4_575 . . .
Pb3 Pb1 Pb2 K3 -64.35(4) . . . .
Pb2 Pb1 Pb2 K3 0(11) 4_575 . . .
Pb5 Pb1 Pb2 K1 77.02(6) . . . .
Pb4 Pb1 Pb2 K1 28.72(6) . . . .
Pb3 Pb1 Pb2 K1 136.09(6) 4_575 . . .
Pb3 Pb1 Pb2 K1 136.09(6) . . . .
Pb2 Pb1 Pb2 K1 0(21) 4_575 . . .
K3 Pb1 Pb2 K1 -159.57(7) . . . .
Pb5 Pb1 Pb3 Pb3 0.000(18) . . . 4_575
Pb4 Pb1 Pb3 Pb3 0.00(2) . . . 4_575
Pb2 Pb1 Pb3 Pb3 0.00(2) . . . 4_575
Pb2 Pb1 Pb3 Pb3 0.00(2) 4_575 . . 4_575
K3 Pb1 Pb3 Pb3 0.00(2) . . . 4_575
Pb5 Pb1 Pb3 Pb5 50.80(3) . . . 4_575
Pb4 Pb1 Pb3 Pb5 0.48(2) . . . 4_575
Pb3 Pb1 Pb3 Pb5 0(31) 4_575 . . 4_575
Pb2 Pb1 Pb3 Pb5 -57.91(2) . . . 4_575
Pb2 Pb1 Pb3 Pb5 -57.91(2) 4_575 . . 4_575
K3 Pb1 Pb3 Pb5 -121.65(5) . . . 4_575
Pb4 Pb1 Pb3 Pb5 -50.32(2) . . . .
Pb3 Pb1 Pb3 Pb5 0(33) 4_575 . . .
Pb2 Pb1 Pb3 Pb5 -108.71(2) . . . .
Pb2 Pb1 Pb3 Pb5 -108.71(2) 4_575 . . .
K3 Pb1 Pb3 Pb5 -172.45(4) . . . .
Pb5 Pb1 Pb3 Pb1 108.52(2) . . . 4_575
Pb4 Pb1 Pb3 Pb1 58.20(2) . . . 4_575
Pb3 Pb1 Pb3 Pb1 0(19) 4_575 . . 4_575
Pb2 Pb1 Pb3 Pb1 -0.19(2) . . . 4_575
Pb2 Pb1 Pb3 Pb1 -0.19(2) 4_575 . . 4_575
K3 Pb1 Pb3 Pb1 -63.93(5) . . . 4_575
Pb5 Pb1 Pb3 K3 172.45(4) . . . .
Pb4 Pb1 Pb3 K3 122.13(5) . . . .
Pb3 Pb1 Pb3 K3 0(6) 4_575 . . .
Pb2 Pb1 Pb3 K3 63.75(5) . . . .
Pb2 Pb1 Pb3 K3 63.75(5) 4_575 . . .
Pb5 Pb1 Pb3 K2 -21.69(5) . . . .
Pb4 Pb1 Pb3 K2 -72.01(6) . . . .
Pb3 Pb1 Pb3 K2 0(26) 4_575 . . .
Pb2 Pb1 Pb3 K2 -130.40(6) . . . .
Pb2 Pb1 Pb3 K2 -130.40(6) 4_575 . . .
K3 Pb1 Pb3 K2 165.85(7) . . . .
Pb2 Pb2 Pb4 Pb6 0.000(18) 4_575 . . .
Pb4 Pb2 Pb4 Pb6 26.78(2) 4_575 . . .
Pb1 Pb2 Pb4 Pb6 -18.99(3) 4_575 . . .
Pb1 Pb2 Pb4 Pb6 -99.92(3) . . . .
K3 Pb2 Pb4 Pb6 -90.52(5) . . . .
K1 Pb2 Pb4 Pb6 104.37(4) . . . .
Pb4 Pb2 Pb4 Pb2 0(4) 4_575 . . 4_575
Pb1 Pb2 Pb4 Pb2 0(6) 4_575 . . 4_575
Pb1 Pb2 Pb4 Pb2 0(21) . . . 4_575
K3 Pb2 Pb4 Pb2 0(17) . . . 4_575
K1 Pb2 Pb4 Pb2 0(17) . . . 4_575
Pb2 Pb2 Pb4 Pb1 0.000(18) 4_575 . . .
Pb4 Pb2 Pb4 Pb1 126.70(2) 4_575 . . .
Pb1 Pb2 Pb4 Pb1 80.94(3) 4_575 . . .
K3 Pb2 Pb4 Pb1 9.40(4) . . . .
K1 Pb2 Pb4 Pb1 -155.70(3) . . . .
Pb2 Pb2 Pb4 Pb4 0.000(8) 4_575 . . 4_575
Pb1 Pb2 Pb4 Pb4 -45.767(13) 4_575 . . 4_575
Pb1 Pb2 Pb4 Pb4 -126.70(2) . . . 4_575
K3 Pb2 Pb4 Pb4 -117.30(5) . . . 4_575
K1 Pb2 Pb4 Pb4 77.59(3) . . . 4_575
Pb2 Pb2 Pb4 Pb5 0.000(15) 4_575 . . .
Pb4 Pb2 Pb4 Pb5 84.900(19) 4_575 . . .
Pb1 Pb2 Pb4 Pb5 39.13(2) 4_575 . . .
Pb1 Pb2 Pb4 Pb5 -41.805(16) . . . .
K3 Pb2 Pb4 Pb5 -32.40(5) . . . .
K1 Pb2 Pb4 Pb5 162.49(3) . . . .
Pb2 Pb2 Pb4 K1 0.000(15) 4_575 . . .
Pb4 Pb2 Pb4 K1 -77.59(3) 4_575 . . .
Pb1 Pb2 Pb4 K1 -123.36(4) 4_575 . . .
Pb1 Pb2 Pb4 K1 155.70(3) . . . .
K3 Pb2 Pb4 K1 165.10(5) . . . .
Pb5 Pb1 Pb4 Pb6 -25.954(17) . . . .
Pb3 Pb1 Pb4 Pb6 21.21(2) 4_575 . . .
Pb3 Pb1 Pb4 Pb6 21.21(2) . . . .
Pb2 Pb1 Pb4 Pb6 102.27(2) . . . .
Pb2 Pb1 Pb4 Pb6 102.27(2) 4_575 . . .
K3 Pb1 Pb4 Pb6 93.01(6) . . . .
Pb5 Pb1 Pb4 Pb2 -128.224(19) . . . 4_575
Pb3 Pb1 Pb4 Pb2 -81.06(3) 4_575 . . 4_575
Pb3 Pb1 Pb4 Pb2 -81.06(3) . . . 4_575
Pb2 Pb1 Pb4 Pb2 0.0 . . . 4_575
K3 Pb1 Pb4 Pb2 -9.26(5) . . . 4_575
Pb5 Pb1 Pb4 Pb2 -128.224(19) . . . .
Pb3 Pb1 Pb4 Pb2 -81.06(3) 4_575 . . .
Pb3 Pb1 Pb4 Pb2 -81.06(3) . . . .
Pb2 Pb1 Pb4 Pb2 0.0 4_575 . . .
K3 Pb1 Pb4 Pb2 -9.26(5) . . . .
Pb5 Pb1 Pb4 Pb4 -84.752(11) . . . 4_575
Pb3 Pb1 Pb4 Pb4 -37.591(18) 4_575 . . 4_575
Pb3 Pb1 Pb4 Pb4 -37.591(18) . . . 4_575
Pb2 Pb1 Pb4 Pb4 43.472(16) . . . 4_575
Pb2 Pb1 Pb4 Pb4 43.472(16) 4_575 . . 4_575
K3 Pb1 Pb4 Pb4 34.21(5) . . . 4_575
Pb3 Pb1 Pb4 Pb5 47.161(19) 4_575 . . .
Pb3 Pb1 Pb4 Pb5 47.161(19) . . . .
Pb2 Pb1 Pb4 Pb5 128.224(19) . . . .
Pb2 Pb1 Pb4 Pb5 128.224(19) 4_575 . . .
K3 Pb1 Pb4 Pb5 118.97(5) . . . .
Pb5 Pb1 Pb4 K1 -153.70(3) . . . .
Pb3 Pb1 Pb4 K1 -106.54(3) 4_575 . . .
Pb3 Pb1 Pb4 K1 -106.54(3) . . . .
Pb2 Pb1 Pb4 K1 -25.48(3) . . . .
Pb2 Pb1 Pb4 K1 -25.48(3) 4_575 . . .
K3 Pb1 Pb4 K1 -34.74(6) . . . .
Pb4 Pb1 Pb5 Pb6 26.236(16) . . . .
Pb3 Pb1 Pb5 Pb6 -99.19(2) 4_575 . . .
Pb3 Pb1 Pb5 Pb6 -99.19(2) . . . .
Pb2 Pb1 Pb5 Pb6 -18.62(2) . . . .
Pb2 Pb1 Pb5 Pb6 -18.62(2) 4_575 . . .
K3 Pb1 Pb5 Pb6 -90.55(6) . . . .
Pb4 Pb1 Pb5 Pb3 125.429(17) . . . 4_575
Pb3 Pb1 Pb5 Pb3 0.0 . . . 4_575
Pb2 Pb1 Pb5 Pb3 80.57(2) . . . 4_575
Pb2 Pb1 Pb5 Pb3 80.57(2) 4_575 . . 4_575
K3 Pb1 Pb5 Pb3 8.65(5) . . . 4_575
Pb4 Pb1 Pb5 Pb3 125.429(17) . . . .
Pb3 Pb1 Pb5 Pb3 0.0 4_575 . . .
Pb2 Pb1 Pb5 Pb3 80.57(2) . . . .
Pb2 Pb1 Pb5 Pb3 80.57(2) 4_575 . . .
K3 Pb1 Pb5 Pb3 8.65(5) . . . .
Pb3 Pb1 Pb5 Pb4 -125.429(18) 4_575 . . .
Pb3 Pb1 Pb5 Pb4 -125.429(18) . . . .
Pb2 Pb1 Pb5 Pb4 -44.857(17) . . . .
Pb2 Pb1 Pb5 Pb4 -44.857(17) 4_575 . . .
K3 Pb1 Pb5 Pb4 -116.78(5) . . . .
Pb4 Pb1 Pb5 Pb5 82.744(11) . . . 4_575
Pb3 Pb1 Pb5 Pb5 -42.686(13) 4_575 . . 4_575
Pb3 Pb1 Pb5 Pb5 -42.686(13) . . . 4_575
Pb2 Pb1 Pb5 Pb5 37.886(17) . . . 4_575
Pb2 Pb1 Pb5 Pb5 37.886(17) 4_575 . . 4_575
K3 Pb1 Pb5 Pb5 -34.04(5) . . . 4_575
Pb4 Pb1 Pb5 K2 147.37(3) . . . .
Pb3 Pb1 Pb5 K2 21.95(3) 4_575 . . .
Pb3 Pb1 Pb5 K2 21.95(3) . . . .
Pb2 Pb1 Pb5 K2 102.52(3) . . . .
Pb2 Pb1 Pb5 K2 102.52(3) 4_575 . . .
K3 Pb1 Pb5 K2 30.59(6) . . . .
Pb3 Pb3 Pb5 Pb6 0.00(4) 4_575 . . .
Pb5 Pb3 Pb5 Pb6 -23.95(2) 4_575 . . .
Pb1 Pb3 Pb5 Pb6 102.33(3) . . . .
Pb1 Pb3 Pb5 Pb6 22.01(2) 4_575 . . .
K3 Pb3 Pb5 Pb6 93.90(5) . . . .
K2 Pb3 Pb5 Pb6 -97.40(4) . . . .
Pb3 Pb3 Pb5 Pb1 0.00(4) 4_575 . . .
Pb5 Pb3 Pb5 Pb1 -126.278(19) 4_575 . . .
Pb1 Pb3 Pb5 Pb1 -80.32(3) 4_575 . . .
K3 Pb3 Pb5 Pb1 -8.43(4) . . . .
K2 Pb3 Pb5 Pb1 160.27(4) . . . .
Pb5 Pb3 Pb5 Pb3 0(8) 4_575 . . 4_575
Pb1 Pb3 Pb5 Pb3 0(33) . . . 4_575
Pb1 Pb3 Pb5 Pb3 0(17) 4_575 . . 4_575
K3 Pb3 Pb5 Pb3 0(31) . . . 4_575
K2 Pb3 Pb5 Pb3 0(7) . . . 4_575
Pb3 Pb3 Pb5 Pb4 0.00(4) 4_575 . . .
Pb5 Pb3 Pb5 Pb4 -82.105(17) 4_575 . . .
Pb1 Pb3 Pb5 Pb4 44.17(2) . . . .
Pb1 Pb3 Pb5 Pb4 -36.15(2) 4_575 . . .
K3 Pb3 Pb5 Pb4 35.74(5) . . . .
K2 Pb3 Pb5 Pb4 -155.56(4) . . . .
Pb3 Pb3 Pb5 Pb5 0.00(3) 4_575 . . 4_575
Pb1 Pb3 Pb5 Pb5 126.278(19) . . . 4_575
Pb1 Pb3 Pb5 Pb5 45.955(18) 4_575 . . 4_575
K3 Pb3 Pb5 Pb5 117.85(5) . . . 4_575
K2 Pb3 Pb5 Pb5 -73.45(4) . . . 4_575
Pb3 Pb3 Pb5 K2 0.00(4) 4_575 . . .
Pb5 Pb3 Pb5 K2 73.45(4) 4_575 . . .
Pb1 Pb3 Pb5 K2 -160.27(4) . . . .
Pb1 Pb3 Pb5 K2 119.41(4) 4_575 . . .
K3 Pb3 Pb5 K2 -168.70(5) . . . .
Pb2 Pb4 Pb5 Pb6 -105.94(2) 4_575 . . .
Pb2 Pb4 Pb5 Pb6 -105.94(2) . . . .
Pb1 Pb4 Pb5 Pb6 -150.027(18) . . . .
Pb4 Pb4 Pb5 Pb6 -48.642(13) 4_575 . . .
K1 Pb4 Pb5 Pb6 -60.73(13) . . . .
Pb6 Pb4 Pb5 Pb1 150.027(18) . . . .
Pb2 Pb4 Pb5 Pb1 44.090(17) 4_575 . . .
Pb2 Pb4 Pb5 Pb1 44.090(17) . . . .
Pb4 Pb4 Pb5 Pb1 101.385(12) 4_575 . . .
K1 Pb4 Pb5 Pb1 89.30(13) . . . .
Pb6 Pb4 Pb5 Pb3 104.05(2) . . . 4_575
Pb2 Pb4 Pb5 Pb3 -1.888(17) 4_575 . . 4_575
Pb2 Pb4 Pb5 Pb3 -1.888(17) . . . 4_575
Pb1 Pb4 Pb5 Pb3 -45.978(17) . . . 4_575
Pb4 Pb4 Pb5 Pb3 55.407(13) 4_575 . . 4_575
K1 Pb4 Pb5 Pb3 43.32(13) . . . 4_575
Pb6 Pb4 Pb5 Pb3 104.05(2) . . . .
Pb2 Pb4 Pb5 Pb3 -1.888(17) 4_575 . . .
Pb2 Pb4 Pb5 Pb3 -1.888(17) . . . .
Pb1 Pb4 Pb5 Pb3 -45.978(17) . . . .
Pb4 Pb4 Pb5 Pb3 55.407(13) 4_575 . . .
K1 Pb4 Pb5 Pb3 43.32(13) . . . .
Pb6 Pb4 Pb5 Pb5 48.640(13) . . . 4_575
Pb2 Pb4 Pb5 Pb5 -57.297(13) 4_575 . . 4_575
Pb2 Pb4 Pb5 Pb5 -57.297(13) . . . 4_575
Pb1 Pb4 Pb5 Pb5 -101.387(12) . . . 4_575
Pb4 Pb4 Pb5 Pb5 0.0 4_575 . . 4_575
K1 Pb4 Pb5 Pb5 -12.09(13) . . . 4_575
Pb6 Pb4 Pb5 K2 47.90(12) . . . .
Pb2 Pb4 Pb5 K2 -58.04(12) 4_575 . . .
Pb2 Pb4 Pb5 K2 -58.04(12) . . . .
Pb1 Pb4 Pb5 K2 -102.13(12) . . . .
Pb4 Pb4 Pb5 K2 -0.74(12) 4_575 . . .
K1 Pb4 Pb5 K2 -12.83(18) . . . .
Pb1 Pb5 Pb6 Pb5 88.04(2) . . . 4_575
Pb3 Pb5 Pb6 Pb5 24.15(2) 4_575 . . 4_575
Pb3 Pb5 Pb6 Pb5 24.15(2) . . . 4_575
Pb4 Pb5 Pb6 Pb5 114.467(17) . . . 4_575
K2 Pb5 Pb6 Pb5 -45.13(4) . . . 4_575
Pb1 Pb5 Pb6 Pb4 -26.424(19) . . . .
Pb3 Pb5 Pb6 Pb4 -90.32(2) 4_575 . . .
Pb3 Pb5 Pb6 Pb4 -90.32(2) . . . .
Pb5 Pb5 Pb6 Pb4 -114.467(17) 4_575 . . .
K2 Pb5 Pb6 Pb4 -159.60(4) . . . .
Pb1 Pb5 Pb6 Pb4 29.49(2) . . . 4_575
Pb3 Pb5 Pb6 Pb4 -34.40(2) 4_575 . . 4_575
Pb3 Pb5 Pb6 Pb4 -34.40(2) . . . 4_575
Pb4 Pb5 Pb6 Pb4 55.92(2) . . . 4_575
Pb5 Pb5 Pb6 Pb4 -58.55(2) 4_575 . . 4_575
K2 Pb5 Pb6 Pb4 -103.68(5) . . . 4_575
Pb2 Pb4 Pb6 Pb5 29.78(2) 4_575 . . 4_575
Pb2 Pb4 Pb6 Pb5 29.78(2) . . . 4_575
Pb1 Pb4 Pb6 Pb5 -34.39(2) . . . 4_575
Pb4 Pb4 Pb6 Pb5 56.646(16) 4_575 . . 4_575
Pb5 Pb4 Pb6 Pb5 -60.32(2) . . . 4_575
K1 Pb4 Pb6 Pb5 98.80(5) . . . 4_575
Pb2 Pb4 Pb6 Pb5 90.10(2) 4_575 . . .
Pb2 Pb4 Pb6 Pb5 90.10(2) . . . .
Pb1 Pb4 Pb6 Pb5 25.934(16) . . . .
Pb4 Pb4 Pb6 Pb5 116.97(2) 4_575 . . .
K1 Pb4 Pb6 Pb5 159.12(5) . . . .
Pb2 Pb4 Pb6 Pb4 -26.87(2) 4_575 . . 4_575
Pb2 Pb4 Pb6 Pb4 -26.87(2) . . . 4_575
Pb1 Pb4 Pb6 Pb4 -91.03(2) . . . 4_575
Pb5 Pb4 Pb6 Pb4 -116.97(2) . . . 4_575
K1 Pb4 Pb6 Pb4 42.15(5) . . . 4_575
O2 K1 O1 O1 171.5(4) 4_575 . . 4_575
O2 K1 O1 O1 7.6(4) . . . 4_575
O4 K1 O1 O1 113.5(5) 2_655 . . 4_575
O4 K1 O1 O1 80.9(6) 3_665 . . 4_575
O13 K1 O1 O1 142.0(4) 2_655 . . 4_575
O13 K1 O1 O1 41.6(4) 3_665 . . 4_575
O12 K1 O1 O1 2.4(5) . . . 4_575
O12 K1 O1 O1 177.2(6) 4_575 . . 4_575
O3 K1 O1 O1 30.9(3) 3_665 . . 4_575
O3 K1 O1 O1 150.0(3) 2_655 . . 4_575
O2 K1 O1 C1 -68(2) 4_575 . . 4_575
O2 K1 O1 C1 129(2) . . . 4_575
O4 K1 O1 C1 -126(2) 2_655 . . 4_575
O4 K1 O1 C1 -158(2) 3_665 . . 4_575
O1 K1 O1 C1 121(2) 4_575 . . 4_575
O13 K1 O1 C1 -97(2) 2_655 . . 4_575
O13 K1 O1 C1 163(2) 3_665 . . 4_575
O12 K1 O1 C1 123(2) . . . 4_575
O12 K1 O1 C1 -62(2) 4_575 . . 4_575
O3 K1 O1 C1 152(2) 3_665 . . 4_575
O3 K1 O1 C1 -89(2) 2_655 . . 4_575
O2 K1 O1 C11 -33.3(16) 4_575 . . 4_575
O2 K1 O1 C11 162.8(17) . . . 4_575
O4 K1 O1 C11 -91.3(17) 2_655 . . 4_575
O4 K1 O1 C11 -123.9(16) 3_665 . . 4_575
O1 K1 O1 C11 155.2(16) 4_575 . . 4_575
O13 K1 O1 C11 -62.8(16) 2_655 . . 4_575
O13 K1 O1 C11 -163.2(16) 3_665 . . 4_575
O12 K1 O1 C11 157.5(17) . . . 4_575
O12 K1 O1 C11 -27.7(16) 4_575 . . 4_575
O3 K1 O1 C11 -173.9(16) 3_665 . . 4_575
O3 K1 O1 C11 -54.8(16) 2_655 . . 4_575
O2 K1 O1 C1 -157.4(14) 4_575 . . .
O2 K1 O1 C1 38.7(12) . . . .
O4 K1 O1 C1 144.5(12) 2_655 . . .
O4 K1 O1 C1 112.0(13) 3_665 . . .
O1 K1 O1 C1 31.0(12) 4_575 . . .
O13 K1 O1 C1 173.1(12) 2_655 . . .
O13 K1 O1 C1 72.7(13) 3_665 . . .
O12 K1 O1 C1 33.4(12) . . . .
O12 K1 O1 C1 -151.8(15) 4_575 . . .
O3 K1 O1 C1 61.9(13) 3_665 . . .
O3 K1 O1 C1 -178.9(13) 2_655 . . .
O2 K1 O1 C12 -4.3(12) 4_575 . . 4_575
O2 K1 O1 C12 -168.2(14) . . . 4_575
O4 K1 O1 C12 -62.4(14) 2_655 . . 4_575
O4 K1 O1 C12 -95.0(14) 3_665 . . 4_575
O1 K1 O1 C12 -175.9(12) 4_575 . . 4_575
O13 K1 O1 C12 -33.8(14) 2_655 . . 4_575
O13 K1 O1 C12 -134.2(13) 3_665 . . 4_575
O12 K1 O1 C12 -173.5(14) . . . 4_575
O12 K1 O1 C12 1.3(12) 4_575 . . 4_575
O3 K1 O1 C12 -145.0(13) 3_665 . . 4_575
O3 K1 O1 C12 -25.8(13) 2_655 . . 4_575
O2 K1 O2 O12 -33(2) 4_575 . . .
O4 K1 O2 O12 -151.7(19) 2_655 . . .
O4 K1 O2 O12 -160.0(19) 3_665 . . .
O1 K1 O2 O12 -16.4(19) . . . .
O1 K1 O2 O12 -14.4(18) 4_575 . . .
O13 K1 O2 O12 -115(2) 2_655 . . .
O13 K1 O2 O12 -162(2) 3_665 . . .
O12 K1 O2 O12 -24.1(18) 4_575 . . .
O3 K1 O2 O12 -160(2) 3_665 . . .
O3 K1 O2 O12 -87(2) 2_655 . . .
O2 K1 O2 C13 83(5) 4_575 . . .
O4 K1 O2 C13 -35(5) 2_655 . . .
O4 K1 O2 C13 -44(5) 3_665 . . .
O1 K1 O2 C13 100(5) . . . .
O1 K1 O2 C13 102(5) 4_575 . . .
O13 K1 O2 C13 1(5) 2_655 . . .
O13 K1 O2 C13 -45(5) 3_665 . . .
O12 K1 O2 C13 116(6) . . . .
O12 K1 O2 C13 92(5) 4_575 . . .
O3 K1 O2 C13 -44(5) 3_665 . . .
O3 K1 O2 C13 29(6) 2_655 . . .
O2 K1 O2 C3 135.0(17) 4_575 . . .
O4 K1 O2 C3 16.7(19) 2_655 . . .
O4 K1 O2 C3 8.4(19) 3_665 . . .
O1 K1 O2 C3 152.1(19) . . . .
O1 K1 O2 C3 154.0(19) 4_575 . . .
O13 K1 O2 C3 54(2) 2_655 . . .
O13 K1 O2 C3 6.8(18) 3_665 . . .
O12 K1 O2 C3 168(3) . . . .
O12 K1 O2 C3 144.3(18) 4_575 . . .
O3 K1 O2 C3 8.4(17) 3_665 . . .
O3 K1 O2 C3 81.5(19) 2_655 . . .
O2 K1 O2 C2 -16(2) 4_575 . . .
O4 K1 O2 C2 -133.9(16) 2_655 . . .
O4 K1 O2 C2 -142.2(16) 3_665 . . .
O1 K1 O2 C2 1.5(16) . . . .
O1 K1 O2 C2 3.4(15) 4_575 . . .
O13 K1 O2 C2 -97.0(18) 2_655 . . .
O13 K1 O2 C2 -143.8(18) 3_665 . . .
O12 K1 O2 C2 18(2) . . . .
O12 K1 O2 C2 -6.3(18) 4_575 . . .
O3 K1 O2 C2 -142.2(18) 3_665 . . .
O3 K1 O2 C2 -69.1(19) 2_655 . . .
O2 K1 O2 C14 146.5(14) 4_575 . . .
O4 K1 O2 C14 28.2(16) 2_655 . . .
O4 K1 O2 C14 19.9(15) 3_665 . . .
O1 K1 O2 C14 163.6(16) . . . .
O1 K1 O2 C14 165.5(16) 4_575 . . .
O13 K1 O2 C14 65.1(17) 2_655 . . .
O13 K1 O2 C14 18.3(15) 3_665 . . .
O12 K1 O2 C14 180(3) . . . .
O12 K1 O2 C14 155.8(15) 4_575 . . .
O3 K1 O2 C14 19.9(15) 3_665 . . .
O3 K1 O2 C14 93.0(17) 2_655 . . .
C13 O2 O12 C2 -24(5) . . . .
C3 O2 O12 C2 -30(7) . . . .
C14 O2 O12 C2 -43(7) . . . .
K1 O2 O12 C2 137(5) . . . .
C13 O2 O12 C12 -80(10) . . . .
C3 O2 O12 C12 -86(10) . . . .
C2 O2 O12 C12 -56(9) . . . .
C14 O2 O12 C12 -99(10) . . . .
K1 O2 O12 C12 81(10) . . . .
C3 O2 O12 C13 -6(3) . . . .
C2 O2 O12 C13 24(5) . . . .
C14 O2 O12 C13 -19(4) . . . .
K1 O2 O12 C13 161.4(18) . . . .
C13 O2 O12 C11 -176(6) . . . .
C3 O2 O12 C11 178(5) . . . .
C2 O2 O12 C11 -152(10) . . . .
C14 O2 O12 C11 166(4) . . . .
K1 O2 O12 C11 -15(7) . . . .
C13 O2 O12 K1 -161.4(18) . . . .
C3 O2 O12 K1 -168(3) . . . .
C2 O2 O12 K1 -137(5) . . . .
C14 O2 O12 K1 -180(5) . . . .
O2 K1 O12 C2 28(6) 4_575 . . .
O2 K1 O12 C2 -123(6) . . . .
O4 K1 O12 C2 -90(6) 2_655 . . .
O4 K1 O12 C2 -102(6) 3_665 . . .
O1 K1 O12 C2 38(5) . . . .
O1 K1 O12 C2 39(5) 4_575 . . .
O13 K1 O12 C2 -40(6) 2_655 . . .
O13 K1 O12 C2 -107(6) 3_665 . . .
O12 K1 O12 C2 35(6) 4_575 . . .
O3 K1 O12 C2 -107(6) 3_665 . . .
O3 K1 O12 C2 -13(6) 2_655 . . .
O2 K1 O12 O2 151(2) 4_575 . . .
O4 K1 O12 O2 33(2) 2_655 . . .
O4 K1 O12 O2 21(2) 3_665 . . .
O1 K1 O12 O2 161(2) . . . .
O1 K1 O12 O2 162(2) 4_575 . . .
O13 K1 O12 O2 83(2) 2_655 . . .
O13 K1 O12 O2 16.3(19) 3_665 . . .
O12 K1 O12 O2 157.6(17) 4_575 . . .
O3 K1 O12 O2 15.6(18) 3_665 . . .
O3 K1 O12 O2 110(2) 2_655 . . .
O2 K1 O12 C12 -9.1(18) 4_575 . . .
O2 K1 O12 C12 -160(3) . . . .
O4 K1 O12 C12 -127.1(17) 2_655 . . .
O4 K1 O12 C12 -139.1(17) 3_665 . . .
O1 K1 O12 C12 0.9(16) . . . .
O1 K1 O12 C12 1.7(16) 4_575 . . .
O13 K1 O12 C12 -77.5(19) 2_655 . . .
O13 K1 O12 C12 -144.0(18) 3_665 . . .
O12 K1 O12 C12 -3(2) 4_575 . . .
O3 K1 O12 C12 -144.7(19) 3_665 . . .
O3 K1 O12 C12 -50(2) 2_655 . . .
O2 K1 O12 C13 133.6(16) 4_575 . . .
O2 K1 O12 C13 -17.6(18) . . . .
O4 K1 O12 C13 15.6(18) 2_655 . . .
O4 K1 O12 C13 3.6(17) 3_665 . . .
O1 K1 O12 C13 143.6(17) . . . .
O1 K1 O12 C13 144.3(18) 4_575 . . .
O13 K1 O12 C13 65.1(19) 2_655 . . .
O13 K1 O12 C13 -1.4(15) 3_665 . . .
O12 K1 O12 C13 140.0(14) 4_575 . . .
O3 K1 O12 C13 -2.0(15) 3_665 . . .
O3 K1 O12 C13 92.6(17) 2_655 . . .
O2 K1 O12 C11 -34.8(14) 4_575 . . .
O2 K1 O12 C11 174(3) . . . .
O4 K1 O12 C11 -152.8(13) 2_655 . . .
O4 K1 O12 C11 -164.8(13) 3_665 . . .
O1 K1 O12 C11 -24.8(13) . . . .
O1 K1 O12 C11 -24.0(13) 4_575 . . .
O13 K1 O12 C11 -103.2(15) 2_655 . . .
O13 K1 O12 C11 -169.7(15) 3_665 . . .
O12 K1 O12 C11 -28.4(16) 4_575 . . .
O3 K1 O12 C11 -170.3(15) 3_665 . . .
O3 K1 O12 C11 -75.7(15) 2_655 . . .
C4 O3 O13 C5 -15(3) 3_665 . . .
C14 O3 O13 C5 -26(6) 3_665 . . .
C3 O3 O13 C5 -46(12) 3_665 . . .
K1 O3 O13 C5 -128(2) 3_665 . . .
C4 O3 O13 C15 -5(6) 3_665 . . .
C14 O3 O13 C15 -17(8) 3_665 . . .
C5 O3 O13 C15 9(4) . . . .
C3 O3 O13 C15 -37(15) 3_665 . . .
K1 O3 O13 C15 -119(5) 3_665 . . .
C14 O3 O13 C4 -11(5) 3_665 . . 3_665
C5 O3 O13 C4 15(3) . . . 3_665
C3 O3 O13 C4 -31(11) 3_665 . . 3_665
K1 O3 O13 C4 -113.1(18) 3_665 . . 3_665
C4 O3 O13 C6 -79(7) 3_665 . . .
C14 O3 O13 C6 -90(8) 3_665 . . .
C5 O3 O13 C6 -64(6) . . . .
C3 O3 O13 C6 -110(12) 3_665 . . .
K1 O3 O13 C6 168(7) 3_665 . . .
C4 O3 O13 K1 113.1(18) 3_665 . . 3_665
C14 O3 O13 K1 102(5) 3_665 . . 3_665
C5 O3 O13 K1 128(2) . . . 3_665
C3 O3 O13 K1 82(12) 3_665 . . 3_665
O1 O1 C1 C11 13(3) 4_575 . . .
C1 O1 C1 C11 -167(3) 4_575 . . .
C11 O1 C1 C11 -159(5) 4_575 . . .
C12 O1 C1 C11 175(4) 4_575 . . .
K1 O1 C1 C11 -41(4) . . . .
C1 O1 C1 O1 180.000(12) 4_575 . . 4_575
C11 O1 C1 O1 -171.9(17) 4_575 . . 4_575
C12 O1 C1 O1 161.7(15) 4_575 . . 4_575
K1 O1 C1 O1 -54.0(18) . . . 4_575
O1 O1 C1 C12 -16.5(13) 4_575 . . .
C1 O1 C1 C12 163.5(13) 4_575 . . .
C11 O1 C1 C12 172(2) 4_575 . . .
C12 O1 C1 C12 145(3) 4_575 . . .
K1 O1 C1 C12 -70(2) . . . .
O1 O1 C1 C1 180.000(11) 4_575 . . 4_575
C11 O1 C1 C1 8.1(17) 4_575 . . 4_575
C12 O1 C1 C1 -18.3(15) 4_575 . . 4_575
K1 O1 C1 C1 126.0(18) . . . 4_575
O1 C1 C11 C12 -73(5) 4_575 . . .
O1 C1 C11 C12 -78(6) . . . .
C1 C1 C11 C12 -97(8) 4_575 . . .
C12 C1 C11 O1 73(5) . . . 4_575
O1 C1 C11 O1 -5.1(11) . . . 4_575
C1 C1 C11 O1 -24(5) 4_575 . . 4_575
O1 C1 C11 C2 -45(8) 4_575 . . .
C12 C1 C11 C2 27(5) . . . .
O1 C1 C11 C2 -50(9) . . . .
C1 C1 C11 C2 -70(11) 4_575 . . .
O1 C1 C11 O12 13(8) 4_575 . . .
C12 C1 C11 O12 86(8) . . . .
O1 C1 C11 O12 8(9) . . . .
C1 C1 C11 O12 -11(13) 4_575 . . .
C2 O12 C11 C12 -14(4) . . . .
O2 O12 C11 C12 144(6) . . . .
C13 O12 C11 C12 -30(5) . . . .
K1 O12 C11 C12 131(3) . . . .
C2 O12 C11 C1 -119(8) . . . .
O2 O12 C11 C1 39(11) . . . .
C12 O12 C11 C1 -105(8) . . . .
C13 O12 C11 C1 -135(7) . . . .
K1 O12 C11 C1 26(7) . . . .
C2 O12 C11 O1 -109(3) . . . 4_575
O2 O12 C11 O1 49(7) . . . 4_575
C12 O12 C11 O1 -95(3) . . . 4_575
C13 O12 C11 O1 -125(3) . . . 4_575
K1 O12 C11 O1 36.4(18) . . . 4_575
O2 O12 C11 C2 158(8) . . . .
C12 O12 C11 C2 14(4) . . . .
C13 O12 C11 C2 -15(4) . . . .
K1 O12 C11 C2 146(3) . . . .
O2 O12 C2 C12 -156(4) . . . .
C13 O12 C2 C12 -177(4) . . . .
C11 O12 C2 C12 12(3) . . . .
K1 O12 C2 C12 -59(7) . . . .
O2 O12 C2 C11 -168(4) . . . .
C12 O12 C2 C11 -12(3) . . . .
C13 O12 C2 C11 171(2) . . . .
K1 O12 C2 C11 -71(5) . . . .
O2 O12 C2 C13 21(5) . . . .
C12 O12 C2 C13 177(4) . . . .
C11 O12 C2 C13 -171(2) . . . .
K1 O12 C2 C13 118(5) . . . .
C12 O12 C2 O2 156(4) . . . .
C13 O12 C2 O2 -21(5) . . . .
C11 O12 C2 O2 168(4) . . . .
K1 O12 C2 O2 97(7) . . . .
C12 C11 C2 O12 156(7) . . . .
C1 C11 C2 O12 111(8) . . . .
O1 C11 C2 O12 77(3) 4_575 . . .
C1 C11 C2 C12 -45(8) . . . .
O1 C11 C2 C12 -79(5) 4_575 . . .
O12 C11 C2 C12 -156(7) . . . .
C12 C11 C2 C13 173(8) . . . .
C1 C11 C2 C13 128(8) . . . .
O1 C11 C2 C13 94(5) 4_575 . . .
O12 C11 C2 C13 16(4) . . . .
C12 C11 C2 O2 151(6) . . . .
C1 C11 C2 O2 106(8) . . . .
O1 C11 C2 O2 72(3) 4_575 . . .
O12 C11 C2 O2 -5.0(18) . . . .
C13 O2 C2 O12 153(6) . . . .
C3 O2 C2 O12 156(5) . . . .
C14 O2 C2 O12 151(5) . . . .
K1 O2 C2 O12 -49(5) . . . .
O12 O2 C2 C12 29(5) . . . .
C13 O2 C2 C12 -177(5) . . . .
C3 O2 C2 C12 -175(4) . . . .
C14 O2 C2 C12 -180(4) . . . .
K1 O2 C2 C12 -20(5) . . . .
O12 O2 C2 C11 12(4) . . . .
C13 O2 C2 C11 165(3) . . . .
C3 O2 C2 C11 168(2) . . . .
C14 O2 C2 C11 163(2) . . . .
K1 O2 C2 C11 -37(2) . . . .
O12 O2 C2 C13 -153(6) . . . .
C3 O2 C2 C13 3(2) . . . .
C14 O2 C2 C13 -2(2) . . . .
K1 O2 C2 C13 157.2(19) . . . .
C1 C11 C12 C2 155(5) . . . .
O1 C11 C12 C2 108(4) 4_575 . . .
O12 C11 C12 C2 13(4) . . . .
C1 C11 C12 O12 141(5) . . . .
O1 C11 C12 O12 95(2) 4_575 . . .
C2 C11 C12 O12 -13(4) . . . .
O1 C11 C12 C1 -46(4) 4_575 . . .
C2 C11 C12 C1 -155(5) . . . .
O12 C11 C12 C1 -141(5) . . . .
C1 C11 C12 O1 46(4) . . . 4_575
C2 C11 C12 O1 -108(4) . . . 4_575
O12 C11 C12 O1 -95(2) . . . 4_575
O12 C2 C12 C11 -24(7) . . . .
C13 C2 C12 C11 -67(61) . . . .
O2 C2 C12 C11 -36(7) . . . .
C11 C2 C12 O12 24(7) . . . .
C13 C2 C12 O12 -43(58) . . . .
O2 C2 C12 O12 -12(2) . . . .
O12 C2 C12 C1 -3(8) . . . .
C11 C2 C12 C1 22(4) . . . .
C13 C2 C12 C1 -45(64) . . . .
O2 C2 C12 C1 -15(9) . . . .
O12 C2 C12 O1 38(5) . . . 4_575
C11 C2 C12 O1 62(4) . . . 4_575
C13 C2 C12 O1 -5(63) . . . 4_575
O2 C2 C12 O1 26(6) . . . 4_575
C2 O12 C12 C11 158(6) . . . .
O2 O12 C12 C11 -128(10) . . . .
C13 O12 C12 C11 162(3) . . . .
K1 O12 C12 C11 -56(3) . . . .
O2 O12 C12 C2 74(10) . . . .
C13 O12 C12 C2 3(4) . . . .
C11 O12 C12 C2 -158(6) . . . .
K1 O12 C12 C2 146(4) . . . .
C2 O12 C12 C1 178(5) . . . .
O2 O12 C12 C1 -108(10) . . . .
C13 O12 C12 C1 -178(2) . . . .
C11 O12 C12 C1 20(3) . . . .
K1 O12 C12 C1 -36(3) . . . .
C2 O12 C12 O1 -148(5) . . . 4_575
O2 O12 C12 O1 -74(10) . . . 4_575
C13 O12 C12 O1 -144.3(19) . . . 4_575
C11 O12 C12 O1 54(3) . . . 4_575
K1 O12 C12 O1 -2.0(19) . . . 4_575
O1 C1 C12 C11 107(6) 4_575 . . .
O1 C1 C12 C11 113(6) . . . .
C1 C1 C12 C11 131(6) 4_575 . . .
C11 C1 C12 C2 -40(7) . . . .
O1 C1 C12 C2 67(6) 4_575 . . .
O1 C1 C12 C2 74(6) . . . .
C1 C1 C12 C2 91(6) 4_575 . . .
C11 C1 C12 O12 -41(5) . . . .
O1 C1 C12 O12 66(3) 4_575 . . .
O1 C1 C12 O12 72(3) . . . .
C1 C1 C12 O12 90(3) 4_575 . . .
C11 C1 C12 O1 -107(6) . . . 4_575
O1 C1 C12 O1 6.3(6) . . . 4_575
C1 C1 C12 O1 23.9(18) 4_575 . . 4_575
O12 O2 C3 C14 -154(7) . . . .
C13 O2 C3 C14 -162(9) . . . .
C2 O2 C3 C14 -166(7) . . . .
K1 O2 C3 C14 41(8) . . . .
O12 O2 C3 C13 9(4) . . . .
C2 O2 C3 C13 -3(3) . . . .
C14 O2 C3 C13 162(9) . . . .
K1 O2 C3 C13 -157(2) . . . .
O12 O2 C3 O3 154(3) . . . 3_665
C13 O2 C3 O3 145(3) . . . 3_665
C2 O2 C3 O3 141.7(18) . . . 3_665
C14 O2 C3 O3 -53(7) . . . 3_665
K1 O2 C3 O3 -12(2) . . . 3_665
O12 O2 C3 C4 -174(3) . . . .
C13 O2 C3 C4 177(4) . . . .
C2 O2 C3 C4 174(2) . . . .
C14 O2 C3 C4 -20(7) . . . .
K1 O2 C3 C4 21(3) . . . .
C14 C3 C13 O2 62(25) . . . .
O3 C3 C13 O2 -52(4) 3_665 . . .
C4 C3 C13 O2 -9(13) . . . .
C14 C3 C13 O12 57(26) . . . .
O2 C3 C13 O12 -4.3(19) . . . .
O3 C3 C13 O12 -57(5) 3_665 . . .
C4 C3 C13 O12 -13(14) . . . .
C14 C3 C13 C2 67(27) . . . .
O2 C3 C13 C2 5(5) . . . .
O3 C3 C13 C2 -47(8) 3_665 . . .
C4 C3 C13 C2 -4(17) . . . .
O2 C3 C13 C14 -62(25) . . . .
O3 C3 C13 C14 -114(27) 3_665 . . .
C4 C3 C13 C14 -71(25) . . . .
O12 O2 C13 C3 -173(3) . . . .
C2 O2 C13 C3 177(3) . . . .
C14 O2 C13 C3 -6(3) . . . .
K1 O2 C13 C3 67(6) . . . .
C3 O2 C13 O12 173(3) . . . .
C2 O2 C13 O12 -10(2) . . . .
C14 O2 C13 O12 168(2) . . . .
K1 O2 C13 O12 -119(5) . . . .
O12 O2 C13 C2 10(2) . . . .
C3 O2 C13 C2 -177(3) . . . .
C14 O2 C13 C2 178(2) . . . .
K1 O2 C13 C2 -109(5) . . . .
O12 O2 C13 C14 -168(2) . . . .
C3 O2 C13 C14 6(3) . . . .
C2 O2 C13 C14 -178(2) . . . .
K1 O2 C13 C14 73(5) . . . .
C2 O12 C13 C3 169(4) . . . .
O2 O12 C13 C3 7(3) . . . .
C12 O12 C13 C3 167(3) . . . .
C11 O12 C13 C3 -176(3) . . . .
K1 O12 C13 C3 25(4) . . . .
C2 O12 C13 O2 162(4) . . . .
C12 O12 C13 O2 160(3) . . . .
C11 O12 C13 O2 177(4) . . . .
K1 O12 C13 O2 18.0(18) . . . .
O2 O12 C13 C2 -162(4) . . . .
C12 O12 C13 C2 -2(3) . . . .
C11 O12 C13 C2 15(3) . . . .
K1 O12 C13 C2 -144(3) . . . .
C2 O12 C13 C14 175(3) . . . .
O2 O12 C13 C14 13(3) . . . .
C12 O12 C13 C14 173(2) . . . .
C11 O12 C13 C14 -170(3) . . . .
K1 O12 C13 C14 31(2) . . . .
O12 C2 C13 C3 -17(7) . . . .
C12 C2 C13 C3 27(63) . . . .
C11 C2 C13 C3 -34(9) . . . .
O2 C2 C13 C3 -6(5) . . . .
O12 C2 C13 O2 -11(3) . . . .
C12 C2 C13 O2 33(60) . . . .
C11 C2 C13 O2 -28(5) . . . .
C12 C2 C13 O12 44(59) . . . .
C11 C2 C13 O12 -17(4) . . . .
O2 C2 C13 O12 11(3) . . . .
O12 C2 C13 C14 -8(5) . . . .
C12 C2 C13 C14 36(62) . . . .
C11 C2 C13 C14 -25(8) . . . .
O2 C2 C13 C14 3(4) . . . .
C14 C3 C4 O3 -176(18) . . . 3_665
C13 C3 C4 O3 -57(13) . . . 3_665
O2 C3 C4 O3 -65(2) . . . 3_665
C14 C3 C4 C5 169(18) . . . 3_665
C13 C3 C4 C5 -73(15) . . . 3_665
O2 C3 C4 C5 -81(6) . . . 3_665
O3 C3 C4 C5 -16(5) 3_665 . . 3_665
C13 C3 C4 C14 118(25) . . . .
O2 C3 C4 C14 110(18) . . . .
O3 C3 C4 C14 176(18) 3_665 . . .
C14 C3 C4 O13 -171(17) . . . 3_665
C13 C3 C4 O13 -53(13) . . . 3_665
O2 C3 C4 O13 -61(3) . . . 3_665
O3 C3 C4 O13 4.4(16) 3_665 . . 3_665
C13 C3 C14 C4 -130(20) . . . .
O2 C3 C14 C4 -77(18) . . . .
O3 C3 C14 C4 -3(13) 3_665 . . .
C13 C3 C14 O3 -127(23) . . . 3_665
O2 C3 C14 O3 -73(6) . . . 3_665
C4 C3 C14 O3 3(13) . . . 3_665
O2 C3 C14 C13 53(23) . . . .
O3 C3 C14 C13 127(23) 3_665 . . .
C4 C3 C14 C13 130(20) . . . .
C13 C3 C14 O2 -53(23) . . . .
O3 C3 C14 O2 73(6) 3_665 . . .
C4 C3 C14 O2 77(18) . . . .
O3 C4 C14 C3 4(17) 3_665 . . .
C5 C4 C14 C3 -16(25) 3_665 . . .
O13 C4 C14 C3 10(19) 3_665 . . .
C5 C4 C14 O3 -20(10) 3_665 . . 3_665
O13 C4 C14 O3 5(2) 3_665 . . 3_665
C3 C4 C14 O3 -4(17) . . . 3_665
O3 C4 C14 C13 -21(9) 3_665 . . .
C5 C4 C14 C13 -41(18) 3_665 . . .
O13 C4 C14 C13 -16(11) 3_665 . . .
C3 C4 C14 C13 -25(11) . . . .
O3 C4 C14 O2 -55(3) 3_665 . . .
C5 C4 C14 O2 -75(12) 3_665 . . .
O13 C4 C14 O2 -49(4) 3_665 . . .
C3 C4 C14 O2 -59(16) . . . .
O2 C13 C14 C3 -117(26) . . . .
O12 C13 C14 C3 -125(25) . . . .
C2 C13 C14 C3 -120(25) . . . .
C3 C13 C14 C4 73(25) . . . .
O2 C13 C14 C4 -44(9) . . . .
O12 C13 C14 C4 -52(10) . . . .
C2 C13 C14 C4 -48(11) . . . .
C3 C13 C14 O3 56(24) . . . 3_665
O2 C13 C14 O3 -61(3) . . . 3_665
O12 C13 C14 O3 -68(3) . . . 3_665
C2 C13 C14 O3 -64(5) . . . 3_665
C3 C13 C14 O2 117(26) . . . .
O12 C13 C14 O2 -7.6(15) . . . .
C2 C13 C14 O2 -3(3) . . . .
O12 O2 C14 C3 35(10) . . . .
C13 O2 C14 C3 14(7) . . . .
C2 O2 C14 C3 17(9) . . . .
K1 O2 C14 C3 -144(7) . . . .
O12 O2 C14 C4 -176(4) . . . .
C13 O2 C14 C4 162(4) . . . .
C3 O2 C14 C4 148(10) . . . .
C2 O2 C14 C4 165(3) . . . .
K1 O2 C14 C4 4(4) . . . .
O12 O2 C14 O3 147(4) . . . 3_665
C13 O2 C14 O3 126(3) . . . 3_665
C3 O2 C14 O3 111(8) . . . 3_665
C2 O2 C14 O3 128(2) . . . 3_665
K1 O2 C14 O3 -33(2) . . . 3_665
O12 O2 C14 C13 21(4) . . . .
C3 O2 C14 C13 -14(7) . . . .
C2 O2 C14 C13 2(3) . . . .
K1 O2 C14 C13 -158.5(18) . . . .
O3 O13 C5 C4 13(3) . . . 3_665
C15 O13 C5 C4 -162(3) . . . 3_665
C6 O13 C5 C4 172(3) . . . 3_665
K1 O13 C5 C4 -77(3) 3_665 . . 3_665
O3 O13 C5 C15 175(2) . . . .
C4 O13 C5 C15 162(3) 3_665 . . .
C6 O13 C5 C15 -26(2) . . . .
K1 O13 C5 C15 85(3) 3_665 . . .
C15 O13 C5 O3 -175(2) . . . .
C4 O13 C5 O3 -13(3) 3_665 . . .
C6 O13 C5 O3 159(2) . . . .
K1 O13 C5 O3 -90(3) 3_665 . . .
O3 O13 C5 C6 -159(2) . . . .
C15 O13 C5 C6 26(2) . . . .
C4 O13 C5 C6 -172(3) 3_665 . . .
K1 O13 C5 C6 111(2) 3_665 . . .
C4 O3 C5 O13 161(4) 3_665 . . .
C14 O3 C5 O13 167(3) 3_665 . . .
C3 O3 C5 O13 170(3) 3_665 . . .
K1 O3 C5 O13 51(2) 3_665 . . .
O13 O3 C5 C4 -161(4) . . . 3_665
C14 O3 C5 C4 6(3) 3_665 . . 3_665
C3 O3 C5 C4 9(3) 3_665 . . 3_665
K1 O3 C5 C4 -110(2) 3_665 . . 3_665
C4 O3 C5 C15 154(4) 3_665 . . .
O13 O3 C5 C15 -6(3) . . . .
C14 O3 C5 C15 160(3) 3_665 . . .
C3 O3 C5 C15 164(3) 3_665 . . .
K1 O3 C5 C15 45(3) 3_665 . . .
C4 O3 C5 C6 180(4) 3_665 . . .
O13 O3 C5 C6 19(2) . . . .
C14 O3 C5 C6 -174(2) 3_665 . . .
C3 O3 C5 C6 -171(2) 3_665 . . .
K1 O3 C5 C6 70(2) 3_665 . . .
O13 C5 C15 C6 60(5) . . . .
C4 C5 C15 C6 105(9) 3_665 . . .
O3 C5 C15 C6 65(5) . . . .
C4 C5 C15 O13 45(8) 3_665 . . .
O3 C5 C15 O13 4(2) . . . .
C6 C5 C15 O13 -60(5) . . . .
O13 C5 C15 O4 -18(4) . . . .
C4 C5 C15 O4 27(10) 3_665 . . .
O3 C5 C15 O4 -13(5) . . . .
C6 C5 C15 O4 -78(5) . . . .
O13 C5 C15 C16 27(7) . . . .
C4 C5 C15 C16 71(11) 3_665 . . .
O3 C5 C15 C16 31(8) . . . .
C6 C5 C15 C16 -34(5) . . . .
C5 O13 C15 C6 -124(4) . . . .
O3 O13 C15 C6 -135(5) . . . .
C4 O13 C15 C6 -139(4) 3_665 . . .
K1 O13 C15 C6 111(3) 3_665 . . .
O3 O13 C15 C5 -11(5) . . . .
C4 O13 C15 C5 -15(3) 3_665 . . .
C6 O13 C15 C5 124(4) . . . .
K1 O13 C15 C5 -125(2) 3_665 . . .
C5 O13 C15 O4 166(3) . . . .
O3 O13 C15 O4 155(4) . . . .
C4 O13 C15 O4 151.0(18) 3_665 . . .
C6 O13 C15 O4 -70(3) . . . .
K1 O13 C15 O4 40.7(17) 3_665 . . .
C5 O13 C15 C16 -167(3) . . . .
O3 O13 C15 C16 -178(4) . . . .
C4 O13 C15 C16 178(2) 3_665 . . .
C6 O13 C15 C16 -43(3) . . . .
K1 O13 C15 C16 68(2) 3_665 . . .
C16 O4 C15 C6 48(4) . . . .
O4 O4 C15 C6 102(6) 4_565 . . .
C16 O4 C15 C6 59(4) 4_565 . . .
K1 O4 C15 C6 -130(4) 3_665 . . .
C16 O4 C15 C5 146(4) . . . .
O4 O4 C15 C5 -160(3) 4_565 . . .
C6 O4 C15 C5 98(5) . . . .
C16 O4 C15 C5 157(3) 4_565 . . .
K1 O4 C15 C5 -32(4) 3_665 . . .
C16 O4 C15 O13 133(3) . . . .
O4 O4 C15 O13 -172(4) 4_565 . . .
C6 O4 C15 O13 86(4) . . . .
C16 O4 C15 O13 145(2) 4_565 . . .
K1 O4 C15 O13 -44.7(18) 3_665 . . .
O4 O4 C15 C16 54(6) 4_565 . . .
C6 O4 C15 C16 -48(4) . . . .
C16 O4 C15 C16 11.4(14) 4_565 . . .
K1 O4 C15 C16 -178(2) 3_665 . . .
C5 C15 C6 C16 -159(3) . . . .
O13 C15 C6 C16 -121(3) . . . .
O4 C15 C6 C16 -36(2) . . . .
C5 C15 C6 O4 -124(3) . . . .
O13 C15 C6 O4 -85.2(16) . . . .
C16 C15 C6 O4 36(2) . . . .
C5 C15 C6 O13 -38(3) . . . .
O4 C15 C6 O13 85.2(16) . . . .
C16 C15 C6 O13 121(3) . . . .
O13 C15 C6 C5 38(3) . . . .
O4 C15 C6 C5 124(3) . . . .
C16 C15 C6 C5 159(3) . . . .
C16 O4 C6 C15 -124(5) . . . .
O4 O4 C6 C15 -150(3) 4_565 . . .
C16 O4 C6 C15 -134(4) 4_565 . . .
K1 O4 C6 C15 65(4) 3_665 . . .
O4 O4 C6 C16 -26(4) 4_565 . . .
C16 O4 C6 C16 -10.1(15) 4_565 . . .
C15 O4 C6 C16 124(5) . . . .
K1 O4 C6 C16 -171(3) 3_665 . . .
C16 O4 C6 O13 170(3) . . . .
O4 O4 C6 O13 143(2) 4_565 . . .
C16 O4 C6 O13 160(2) 4_565 . . .
C15 O4 C6 O13 -67(3) . . . .
K1 O4 C6 O13 -2(3) 3_665 . . .
C16 O4 C6 C5 -161(3) . . . .
O4 O4 C6 C5 173.3(16) 4_565 . . .
C16 O4 C6 C5 -171(2) 4_565 . . .
C15 O4 C6 C5 -37(3) . . . .
K1 O4 C6 C5 28(3) 3_665 . . .
C5 O13 C6 C15 46(4) . . . .
O3 O13 C6 C15 113(7) . . . .
C4 O13 C6 C15 54(4) 3_665 . . .
K1 O13 C6 C15 -80(4) 3_665 . . .
C5 O13 C6 C16 136(4) . . . .
O3 O13 C6 C16 -157(5) . . . .
C15 O13 C6 C16 90(5) . . . .
C4 O13 C6 C16 143(3) 3_665 . . .
K1 O13 C6 C16 10(4) 3_665 . . .
C5 O13 C6 O4 127(3) . . . .
O3 O13 C6 O4 -165(6) . . . .
C15 O13 C6 O4 81(4) . . . .
C4 O13 C6 O4 135(2) 3_665 . . .
K1 O13 C6 O4 1(2) 3_665 . . .
O3 O13 C6 C5 67(6) . . . .
C15 O13 C6 C5 -46(4) . . . .
C4 O13 C6 C5 8(3) 3_665 . . .
K1 O13 C6 C5 -126(2) 3_665 . . .
O13 C5 C6 C15 -111(5) . . . .
C4 C5 C6 C15 -125(7) 3_665 . . .
O3 C5 C6 C15 -126(5) . . . .
O13 C5 C6 C16 -76(5) . . . .
C4 C5 C6 C16 -91(8) 3_665 . . .
C15 C5 C6 C16 35(5) . . . .
O3 C5 C6 C16 -91(5) . . . .
O13 C5 C6 O4 -54(3) . . . .
C4 C5 C6 O4 -68(6) 3_665 . . .
C15 C5 C6 O4 57(4) . . . .
O3 C5 C6 O4 -68(3) . . . .
C4 C5 C6 O13 -14(5) 3_665 . . .
C15 C5 C6 O13 111(5) . . . .
O3 C5 C6 O13 -14.5(16) . . . .
O4 O4 C16 C16 0.001(5) 4_565 . . 4_565
C6 O4 C16 C16 -166.5(19) . . . 4_565
C15 O4 C16 C16 167.2(13) . . . 4_565
K1 O4 C16 C16 -22(10) 3_665 . . 4_565
O4 O4 C16 C6 166.5(19) 4_565 . . .
C16 O4 C16 C6 166.5(19) 4_565 . . .
C15 O4 C16 C6 -26(2) . . . .
K1 O4 C16 C6 145(10) 3_665 . . .
C6 O4 C16 O4 -166.5(19) . . . 4_565
C16 O4 C16 O4 -0.001(7) 4_565 . . 4_565
C15 O4 C16 O4 167.2(13) . . . 4_565
K1 O4 C16 O4 -22(10) 3_665 . . 4_565
O4 O4 C16 C15 -167.2(13) 4_565 . . .
C6 O4 C16 C15 26(2) . . . .
C16 O4 C16 C15 -167.2(13) 4_565 . . .
K1 O4 C16 C15 171(11) 3_665 . . .
C15 C6 C16 O4 57(4) . . . .
O13 C6 C16 O4 -12(4) . . . .
C5 C6 C16 O4 33(5) . . . .
C15 C6 C16 C16 102(7) . . . 4_565
O4 C6 C16 C16 45(6) . . . 4_565
O13 C6 C16 C16 33(9) . . . 4_565
C5 C6 C16 C16 78(9) . . . 4_565
C15 C6 C16 O4 69(5) . . . 4_565
O4 C6 C16 O4 11.7(17) . . . 4_565
O13 C6 C16 O4 -1(5) . . . 4_565
C5 C6 C16 O4 44(7) . . . 4_565
O4 C6 C16 C15 -57(4) . . . .
O13 C6 C16 C15 -69(4) . . . .
C5 C6 C16 C15 -24(4) . . . .
C6 C15 C16 O4 -113(5) . . . .
C5 C15 C16 O4 -69(7) . . . .
O13 C15 C16 O4 -49(3) . . . .
C6 C15 C16 C16 -140(5) . . . 4_565
C5 C15 C16 C16 -95(7) . . . 4_565
O13 C15 C16 C16 -76(3) . . . 4_565
O4 C15 C16 C16 -26(3) . . . 4_565
C5 C15 C16 C6 44(6) . . . .
O13 C15 C16 C6 64(4) . . . .
O4 C15 C16 C6 113(5) . . . .
C6 C15 C16 O4 -123(5) . . . 4_565
C5 C15 C16 O4 -79(7) . . . 4_565
O13 C15 C16 O4 -59(3) . . . 4_565
O4 C15 C16 O4 -9.9(11) . . . 4_565
Pb3 Pb3 K2 O24 0(70) 4_575 . . .
Pb5 Pb3 K2 O24 -37.203(17) 4_575 . . .
Pb5 Pb3 K2 O24 37.203(17) . . . .
Pb1 Pb3 K2 O24 57.35(3) . . . .
Pb1 Pb3 K2 O24 -57.35(3) 4_575 . . .
K3 Pb3 K2 O24 180.000(1) . . . .
Pb3 Pb3 K2 O22 0.00(5) 4_575 . . .
Pb5 Pb3 K2 O22 -159.9(2) 4_575 . . .
Pb5 Pb3 K2 O22 -85.5(2) . . . .
Pb1 Pb3 K2 O22 -65.4(2) . . . .
Pb1 Pb3 K2 O22 179.9(2) 4_575 . . .
K3 Pb3 K2 O22 57.3(2) . . . .
Pb3 Pb3 K2 O22 0.00(5) 4_575 . . 4_575
Pb5 Pb3 K2 O22 85.5(2) 4_575 . . 4_575
Pb5 Pb3 K2 O22 159.9(2) . . . 4_575
Pb1 Pb3 K2 O22 -179.9(2) . . . 4_575
Pb1 Pb3 K2 O22 65.4(2) 4_575 . . 4_575
K3 Pb3 K2 O22 -57.3(2) . . . 4_575
Pb3 Pb3 K2 O21 0.00(5) 4_575 . . .
Pb5 Pb3 K2 O21 142.797(17) 4_575 . . .
Pb5 Pb3 K2 O21 -142.797(17) . . . .
Pb1 Pb3 K2 O21 -122.65(3) . . . .
Pb1 Pb3 K2 O21 122.65(3) 4_575 . . .
K3 Pb3 K2 O21 0.000(2) . . . .
Pb3 Pb3 K2 O23 0.00(5) 4_575 . . .
Pb5 Pb3 K2 O23 -107.2(3) 4_575 . . .
Pb5 Pb3 K2 O23 -32.8(3) . . . .
Pb1 Pb3 K2 O23 -12.6(3) . . . .
Pb1 Pb3 K2 O23 -127.3(3) 4_575 . . .
K3 Pb3 K2 O23 110.0(3) . . . .
Pb3 Pb3 K2 O23 0.00(6) 4_575 . . 4_575
Pb5 Pb3 K2 O23 32.8(3) 4_575 . . 4_575
Pb5 Pb3 K2 O23 107.2(3) . . . 4_575
Pb1 Pb3 K2 O23 127.3(3) . . . 4_575
Pb1 Pb3 K2 O23 12.6(3) 4_575 . . 4_575
K3 Pb3 K2 O23 -110.0(3) . . . 4_575
Pb5 Pb3 K2 Pb3 0(19) 4_575 . . 4_575
Pb5 Pb3 K2 Pb3 0(97) . . . 4_575
Pb1 Pb3 K2 Pb3 0(100) . . . 4_575
Pb1 Pb3 K2 Pb3 0(3) 4_575 . . 4_575
K3 Pb3 K2 Pb3 0(100) . . . 4_575
Pb3 Pb3 K2 Pb5 0.00(6) 4_575 . . .
Pb5 Pb3 K2 Pb5 -74.41(3) 4_575 . . .
Pb1 Pb3 K2 Pb5 20.15(4) . . . .
Pb1 Pb3 K2 Pb5 -94.56(3) 4_575 . . .
K3 Pb3 K2 Pb5 142.797(17) . . . .
Pb3 Pb3 K2 Pb5 0.00(5) 4_575 . . 4_575
Pb5 Pb3 K2 Pb5 74.41(3) . . . 4_575
Pb1 Pb3 K2 Pb5 94.56(3) . . . 4_575
Pb1 Pb3 K2 Pb5 -20.15(4) 4_575 . . 4_575
K3 Pb3 K2 Pb5 -142.797(17) . . . 4_575
Pb6 Pb5 K2 O24 -48.99(11) . . . .
Pb1 Pb5 K2 O24 -172.61(11) . . . .
Pb3 Pb5 K2 O24 -151.86(12) 4_575 . . .
Pb3 Pb5 K2 O24 -151.86(12) . . . .
Pb4 Pb5 K2 O24 -88.69(15) . . . .
Pb5 Pb5 K2 O24 -89.51(12) 4_575 . . .
Pb6 Pb5 K2 O22 -161.6(2) . . . .
Pb1 Pb5 K2 O22 74.8(2) . . . .
Pb3 Pb5 K2 O22 95.5(2) 4_575 . . .
Pb3 Pb5 K2 O22 95.5(2) . . . .
Pb4 Pb5 K2 O22 158.7(2) . . . .
Pb5 Pb5 K2 O22 157.9(2) 4_575 . . .
Pb6 Pb5 K2 O22 73.3(4) . . . 4_575
Pb1 Pb5 K2 O22 -50.3(4) . . . 4_575
Pb3 Pb5 K2 O22 -29.5(4) 4_575 . . 4_575
Pb3 Pb5 K2 O22 -29.5(4) . . . 4_575
Pb4 Pb5 K2 O22 33.6(4) . . . 4_575
Pb5 Pb5 K2 O22 32.8(4) 4_575 . . 4_575
Pb6 Pb5 K2 O21 150.17(16) . . . .
Pb1 Pb5 K2 O21 26.55(17) . . . .
Pb3 Pb5 K2 O21 47.31(17) 4_575 . . .
Pb3 Pb5 K2 O21 47.31(17) . . . .
Pb4 Pb5 K2 O21 110.47(18) . . . .
Pb5 Pb5 K2 O21 109.65(17) 4_575 . . .
Pb6 Pb5 K2 O23 -104.8(2) . . . .
Pb1 Pb5 K2 O23 131.6(2) . . . .
Pb3 Pb5 K2 O23 152.3(2) 4_575 . . .
Pb3 Pb5 K2 O23 152.3(2) . . . .
Pb4 Pb5 K2 O23 -144.5(2) . . . .
Pb5 Pb5 K2 O23 -145.3(2) 4_575 . . .
Pb6 Pb5 K2 O23 -1.7(3) . . . 4_575
Pb1 Pb5 K2 O23 -125.3(3) . . . 4_575
Pb3 Pb5 K2 O23 -104.5(3) 4_575 . . 4_575
Pb3 Pb5 K2 O23 -104.5(3) . . . 4_575
Pb4 Pb5 K2 O23 -41.4(3) . . . 4_575
Pb5 Pb5 K2 O23 -42.2(2) 4_575 . . 4_575
Pb6 Pb5 K2 Pb3 102.87(3) . . . .
Pb1 Pb5 K2 Pb3 -20.75(3) . . . .
Pb3 Pb5 K2 Pb3 0.0 4_575 . . .
Pb4 Pb5 K2 Pb3 63.17(11) . . . .
Pb5 Pb5 K2 Pb3 62.34(2) 4_575 . . .
Pb6 Pb5 K2 Pb3 102.87(3) . . . 4_575
Pb1 Pb5 K2 Pb3 -20.75(3) . . . 4_575
Pb3 Pb5 K2 Pb3 0.0 . . . 4_575
Pb4 Pb5 K2 Pb3 63.17(11) . . . 4_575
Pb5 Pb5 K2 Pb3 62.34(2) 4_575 . . 4_575
Pb6 Pb5 K2 Pb5 40.52(4) . . . 4_575
Pb1 Pb5 K2 Pb5 -83.10(4) . . . 4_575
Pb3 Pb5 K2 Pb5 -62.34(2) 4_575 . . 4_575
Pb3 Pb5 K2 Pb5 -62.34(2) . . . 4_575
Pb4 Pb5 K2 Pb5 0.82(13) . . . 4_575
O24 K2 O21 C21 -121.2(10) . . . .
O22 K2 O21 C21 -35.7(9) . . . .
O22 K2 O21 C21 153.2(11) 4_575 . . .
O23 K2 O21 C21 -64.7(10) . . . .
O23 K2 O21 C21 -177.8(9) 4_575 . . .
Pb3 K2 O21 C21 58.8(10) . . . .
Pb3 K2 O21 C21 58.8(10) 4_575 . . .
Pb5 K2 O21 C21 26.7(10) . . . .
Pb5 K2 O21 C21 90.9(9) 4_575 . . .
O24 K2 O21 C21 121.2(10) . . . 4_575
O22 K2 O21 C21 -153.2(11) . . . 4_575
O22 K2 O21 C21 35.7(9) 4_575 . . 4_575
O23 K2 O21 C21 177.8(9) . . . 4_575
O23 K2 O21 C21 64.7(10) 4_575 . . 4_575
Pb3 K2 O21 C21 -58.8(10) . . . 4_575
Pb3 K2 O21 C21 -58.8(10) 4_575 . . 4_575
Pb5 K2 O21 C21 -90.9(9) . . . 4_575
Pb5 K2 O21 C21 -26.7(10) 4_575 . . 4_575
O24 K2 O22 C22 141.1(9) . . . .
O22 K2 O22 C22 11.1(11) 4_575 . . .
O21 K2 O22 C22 2.9(9) . . . .
O23 K2 O22 C22 149.4(10) . . . .
O23 K2 O22 C22 77.9(11) 4_575 . . .
Pb3 K2 O22 C22 -84.2(9) . . . .
Pb3 K2 O22 C22 -84.2(9) 4_575 . . .
Pb5 K2 O22 C22 -130.3(9) . . . .
Pb5 K2 O22 C22 -105.1(9) 4_575 . . .
O24 K2 O22 C23 -9.8(9) . . . 3_666
O22 K2 O22 C23 -139.8(8) 4_575 . . 3_666
O21 K2 O22 C23 -148.0(9) . . . 3_666
O23 K2 O22 C23 -1.5(8) . . . 3_666
O23 K2 O22 C23 -73.0(10) 4_575 . . 3_666
Pb3 K2 O22 C23 125.0(8) . . . 3_666
Pb3 K2 O22 C23 125.0(8) 4_575 . . 3_666
Pb5 K2 O22 C23 78.8(8) . . . 3_666
Pb5 K2 O22 C23 104.0(8) 4_575 . . 3_666
O24 K2 O23 C24 -153.9(10) . . . .
O22 K2 O23 C24 35.4(9) . . . .
O22 K2 O23 C24 122.9(10) 4_575 . . .
O21 K2 O23 C24 64.5(9) . . . .
O23 K2 O23 C24 178.6(8) 4_575 . . .
Pb3 K2 O23 C24 -35.9(10) . . . .
Pb3 K2 O23 C24 -35.9(10) 4_575 . . .
Pb5 K2 O23 C24 -59.2(9) . . . .
Pb5 K2 O23 C24 -91.5(9) 4_575 . . .
O24 K2 O23 C25 -37.6(9) . . . .
O22 K2 O23 C25 151.7(9) . . . .
O22 K2 O23 C25 -120.8(9) 4_575 . . .
O21 K2 O23 C25 -179.2(9) . . . .
O23 K2 O23 C25 -65.1(9) 4_575 . . .
Pb3 K2 O23 C25 80.4(9) . . . .
Pb3 K2 O23 C25 80.4(9) 4_575 . . .
Pb5 K2 O23 C25 57.1(9) . . . .
Pb5 K2 O23 C25 24.8(9) 4_575 . . .
O22 K2 O24 C26 -146.7(10) . . . 4_575
O22 K2 O24 C26 -15.9(12) 4_575 . . 4_575
O21 K2 O24 C26 -81.3(11) . . . 4_575
O23 K2 O24 C26 -155.1(12) . . . 4_575
O23 K2 O24 C26 -7.5(10) 4_575 . . 4_575
Pb3 K2 O24 C26 98.7(11) . . . 4_575
Pb3 K2 O24 C26 98.7(11) 4_575 . . 4_575
Pb5 K2 O24 C26 124.6(11) . . . 4_575
Pb5 K2 O24 C26 72.7(11) 4_575 . . 4_575
O22 K2 O24 C26 15.9(12) . . . .
O22 K2 O24 C26 146.7(10) 4_575 . . .
O21 K2 O24 C26 81.3(11) . . . .
O23 K2 O24 C26 7.5(10) . . . .
O23 K2 O24 C26 155.1(12) 4_575 . . .
Pb3 K2 O24 C26 -98.7(11) . . . .
Pb3 K2 O24 C26 -98.7(11) 4_575 . . .
Pb5 K2 O24 C26 -72.7(11) . . . .
Pb5 K2 O24 C26 -124.6(11) 4_575 . . .
C21 O21 C21 C22 -178.5(8) 4_575 . . .
K2 O21 C21 C22 68.1(13) . . . .
C23 O22 C22 C21 -178.9(12) 3_666 . . .
K2 O22 C22 C21 28.5(15) . . . .
O21 C21 C22 O22 -67.4(16) . . . .
C25 O23 C24 C23 179.3(11) . . . 3_666
K2 O23 C24 C23 -69.3(11) . . . 3_666
C24 O23 C25 C26 178.5(11) . . . .
K2 O23 C25 C26 67.7(12) . . . .
C26 O24 C26 C25 -173.7(9) 4_575 . . .
K2 O24 C26 C25 21.9(17) . . . .
O23 C25 C26 O24 -62.8(16) . . . .
Pb2 Pb2 K3 O31 0.00(2) 4_575 . . .
Pb4 Pb2 K3 O31 138.63(3) 4_575 . . .
Pb4 Pb2 K3 O31 -138.63(3) . . . .
Pb1 Pb2 K3 O31 129.78(2) 4_575 . . .
Pb1 Pb2 K3 O31 -129.78(2) . . . .
K1 Pb2 K3 O31 0.0 . . . .
Pb2 Pb2 K3 O33 0.00(3) 4_575 . . 4_575
Pb4 Pb2 K3 O33 36.3(2) 4_575 . . 4_575
Pb4 Pb2 K3 O33 119.0(2) . . . 4_575
Pb1 Pb2 K3 O33 27.4(2) 4_575 . . 4_575
Pb1 Pb2 K3 O33 127.8(2) . . . 4_575
K1 Pb2 K3 O33 -102.4(2) . . . 4_575
Pb2 Pb2 K3 O33 0.00(2) 4_575 . . .
Pb4 Pb2 K3 O33 -119.0(2) 4_575 . . .
Pb4 Pb2 K3 O33 -36.3(2) . . . .
Pb1 Pb2 K3 O33 -127.8(2) 4_575 . . .
Pb1 Pb2 K3 O33 -27.4(2) . . . .
K1 Pb2 K3 O33 102.4(2) . . . .
Pb2 Pb2 K3 O34 0(81) 4_575 . . .
Pb4 Pb2 K3 O34 -41.37(3) 4_575 . . .
Pb4 Pb2 K3 O34 41.37(3) . . . .
Pb1 Pb2 K3 O34 -50.22(2) 4_575 . . .
Pb1 Pb2 K3 O34 50.22(2) . . . .
K1 Pb2 K3 O34 180.000(2) . . . .
Pb2 Pb2 K3 O32 0.00(2) 4_575 . . 1_455
Pb4 Pb2 K3 O32 -168.43(18) 4_575 . . 1_455
Pb4 Pb2 K3 O32 -85.70(19) . . . 1_455
Pb1 Pb2 K3 O32 -177.28(19) 4_575 . . 1_455
Pb1 Pb2 K3 O32 -76.85(18) . . . 1_455
K1 Pb2 K3 O32 52.93(18) . . . 1_455
Pb2 Pb2 K3 O32 0.00(3) 4_575 . . 4_475
Pb4 Pb2 K3 O32 85.70(19) 4_575 . . 4_475
Pb4 Pb2 K3 O32 168.43(18) . . . 4_475
Pb1 Pb2 K3 O32 76.85(18) 4_575 . . 4_475
Pb1 Pb2 K3 O32 177.28(19) . . . 4_475
K1 Pb2 K3 O32 -52.93(18) . . . 4_475
Pb4 Pb2 K3 Pb2 0(24) 4_575 . . 4_575
Pb4 Pb2 K3 Pb2 0(65) . . . 4_575
Pb1 Pb2 K3 Pb2 0(33) 4_575 . . 4_575
Pb1 Pb2 K3 Pb2 0(74) . . . 4_575
K1 Pb2 K3 Pb2 0(100) . . . 4_575
Pb2 Pb2 K3 Pb1 0.00(2) 4_575 . . 4_575
Pb4 Pb2 K3 Pb1 8.85(4) 4_575 . . 4_575
Pb4 Pb2 K3 Pb1 91.58(3) . . . 4_575
Pb1 Pb2 K3 Pb1 100.43(4) . . . 4_575
K1 Pb2 K3 Pb1 -129.78(2) . . . 4_575
Pb2 Pb2 K3 Pb1 0.00(3) 4_575 . . .
Pb4 Pb2 K3 Pb1 -91.58(3) 4_575 . . .
Pb4 Pb2 K3 Pb1 -8.85(4) . . . .
Pb1 Pb2 K3 Pb1 -100.43(4) 4_575 . . .
K1 Pb2 K3 Pb1 129.78(2) . . . .
Pb2 Pb2 K3 Pb3 0(81) 4_575 . . 4_575
Pb4 Pb2 K3 Pb3 -41.37(3) 4_575 . . 4_575
Pb4 Pb2 K3 Pb3 41.37(3) . . . 4_575
Pb1 Pb2 K3 Pb3 -50.22(2) 4_575 . . 4_575
Pb1 Pb2 K3 Pb3 50.22(2) . . . 4_575
K1 Pb2 K3 Pb3 180.0 . . . 4_575
Pb2 Pb2 K3 Pb3 0(81) 4_575 . . .
Pb4 Pb2 K3 Pb3 -41.37(3) 4_575 . . .
Pb4 Pb2 K3 Pb3 41.37(3) . . . .
Pb1 Pb2 K3 Pb3 -50.22(2) 4_575 . . .
Pb1 Pb2 K3 Pb3 50.22(2) . . . .
K1 Pb2 K3 Pb3 180.0 . . . .
Pb5 Pb1 K3 O31 145.07(17) . . . .
Pb4 Pb1 K3 O31 60.88(18) . . . .
Pb3 Pb1 K3 O31 153.25(18) 4_575 . . .
Pb3 Pb1 K3 O31 153.25(18) . . . .
Pb2 Pb1 K3 O31 52.15(18) . . . .
Pb2 Pb1 K3 O31 52.15(18) 4_575 . . .
Pb5 Pb1 K3 O33 -0.1(3) . . . 4_575
Pb4 Pb1 K3 O33 -84.3(3) . . . 4_575
Pb3 Pb1 K3 O33 8.0(3) 4_575 . . 4_575
Pb3 Pb1 K3 O33 8.0(3) . . . 4_575
Pb2 Pb1 K3 O33 -93.1(3) . . . 4_575
Pb2 Pb1 K3 O33 -93.1(3) 4_575 . . 4_575
Pb5 Pb1 K3 O33 -110.54(18) . . . .
Pb4 Pb1 K3 O33 165.26(18) . . . .
Pb3 Pb1 K3 O33 -102.36(19) 4_575 . . .
Pb3 Pb1 K3 O33 -102.36(19) . . . .
Pb2 Pb1 K3 O33 156.53(19) . . . .
Pb2 Pb1 K3 O33 156.53(19) 4_575 . . .
Pb5 Pb1 K3 O34 -64.75(16) . . . .
Pb4 Pb1 K3 O34 -148.94(15) . . . .
Pb3 Pb1 K3 O34 -56.57(16) 4_575 . . .
Pb3 Pb1 K3 O34 -56.57(16) . . . .
Pb2 Pb1 K3 O34 -157.67(16) . . . .
Pb2 Pb1 K3 O34 -157.67(16) 4_575 . . .
Pb5 Pb1 K3 O32 -164.80(18) . . . 1_455
Pb4 Pb1 K3 O32 111.00(19) . . . 1_455
Pb3 Pb1 K3 O32 -156.62(19) 4_575 . . 1_455
Pb3 Pb1 K3 O32 -156.62(19) . . . 1_455
Pb2 Pb1 K3 O32 102.27(19) . . . 1_455
Pb2 Pb1 K3 O32 102.27(19) 4_575 . . 1_455
Pb5 Pb1 K3 O32 88.6(3) . . . 4_475
Pb4 Pb1 K3 O32 4.4(3) . . . 4_475
Pb3 Pb1 K3 O32 96.7(3) 4_575 . . 4_475
Pb3 Pb1 K3 O32 96.7(3) . . . 4_475
Pb2 Pb1 K3 O32 -4.4(3) . . . 4_475
Pb2 Pb1 K3 O32 -4.4(3) 4_575 . . 4_475
Pb5 Pb1 K3 Pb2 92.92(5) . . . .
Pb4 Pb1 K3 Pb2 8.73(5) . . . .
Pb3 Pb1 K3 Pb2 101.10(3) 4_575 . . .
Pb3 Pb1 K3 Pb2 101.10(3) . . . .
Pb2 Pb1 K3 Pb2 0.0 4_575 . . .
Pb5 Pb1 K3 Pb2 92.92(5) . . . 4_575
Pb4 Pb1 K3 Pb2 8.73(5) . . . 4_575
Pb3 Pb1 K3 Pb2 101.10(3) 4_575 . . 4_575
Pb3 Pb1 K3 Pb2 101.10(3) . . . 4_575
Pb2 Pb1 K3 Pb2 0.0 . . . 4_575
Pb5 Pb1 K3 Pb1 42.08(6) . . . 4_575
Pb4 Pb1 K3 Pb1 -42.11(6) . . . 4_575
Pb3 Pb1 K3 Pb1 50.26(3) 4_575 . . 4_575
Pb3 Pb1 K3 Pb1 50.26(3) . . . 4_575
Pb2 Pb1 K3 Pb1 -50.84(3) . . . 4_575
Pb2 Pb1 K3 Pb1 -50.84(3) 4_575 . . 4_575
Pb5 Pb1 K3 Pb3 -8.18(5) . . . 4_575
Pb4 Pb1 K3 Pb3 -92.37(5) . . . 4_575
Pb3 Pb1 K3 Pb3 0.0 . . . 4_575
Pb2 Pb1 K3 Pb3 -101.10(3) . . . 4_575
Pb2 Pb1 K3 Pb3 -101.10(3) 4_575 . . 4_575
Pb5 Pb1 K3 Pb3 -8.18(5) . . . .
Pb4 Pb1 K3 Pb3 -92.37(5) . . . .
Pb3 Pb1 K3 Pb3 0.0 4_575 . . .
Pb2 Pb1 K3 Pb3 -101.10(3) . . . .
Pb2 Pb1 K3 Pb3 -101.10(3) 4_575 . . .
Pb3 Pb3 K3 O31 0.00(12) 4_575 . . .
Pb5 Pb3 K3 O31 42.72(3) 4_575 . . .
Pb5 Pb3 K3 O31 -42.72(3) . . . .
Pb1 Pb3 K3 O31 -50.61(2) . . . .
Pb1 Pb3 K3 O31 50.61(2) 4_575 . . .
K2 Pb3 K3 O31 180.0 . . . .
Pb3 Pb3 K3 O33 0.00(12) 4_575 . . 4_575
Pb5 Pb3 K3 O33 -81.3(2) 4_575 . . 4_575
Pb5 Pb3 K3 O33 -166.72(18) . . . 4_575
Pb1 Pb3 K3 O33 -174.61(19) . . . 4_575
Pb1 Pb3 K3 O33 -73.39(19) 4_575 . . 4_575
K2 Pb3 K3 O33 56.00(19) . . . 4_575
Pb3 Pb3 K3 O33 0.00(12) 4_575 . . .
Pb5 Pb3 K3 O33 166.72(18) 4_575 . . .
Pb5 Pb3 K3 O33 81.3(2) . . . .
Pb1 Pb3 K3 O33 73.39(19) . . . .
Pb1 Pb3 K3 O33 174.61(19) 4_575 . . .
K2 Pb3 K3 O33 -56.00(19) . . . .
Pb3 Pb3 K3 O34 0(70) 4_575 . . .
Pb5 Pb3 K3 O34 -137.28(3) 4_575 . . .
Pb5 Pb3 K3 O34 137.28(3) . . . .
Pb1 Pb3 K3 O34 129.39(2) . . . .
Pb1 Pb3 K3 O34 -129.39(2) 4_575 . . .
K2 Pb3 K3 O34 0.000(1) . . . .
Pb3 Pb3 K3 O32 0.00(12) 4_575 . . 1_455
Pb5 Pb3 K3 O32 122.5(2) 4_575 . . 1_455
Pb5 Pb3 K3 O32 37.1(3) . . . 1_455
Pb1 Pb3 K3 O32 29.2(2) . . . 1_455
Pb1 Pb3 K3 O32 130.4(2) 4_575 . . 1_455
K2 Pb3 K3 O32 -100.2(2) . . . 1_455
Pb3 Pb3 K3 O32 0.00(12) 4_575 . . 4_475
Pb5 Pb3 K3 O32 -37.1(3) 4_575 . . 4_475
Pb5 Pb3 K3 O32 -122.5(2) . . . 4_475
Pb1 Pb3 K3 O32 -130.4(2) . . . 4_475
Pb1 Pb3 K3 O32 -29.2(2) 4_575 . . 4_475
K2 Pb3 K3 O32 100.2(2) . . . 4_475
Pb3 Pb3 K3 Pb2 0.00(12) 4_575 . . .
Pb5 Pb3 K3 Pb2 42.72(3) 4_575 . . .
Pb5 Pb3 K3 Pb2 -42.72(3) . . . .
Pb1 Pb3 K3 Pb2 -50.61(2) . . . .
Pb1 Pb3 K3 Pb2 50.61(2) 4_575 . . .
K2 Pb3 K3 Pb2 180.0 . . . .
Pb3 Pb3 K3 Pb2 0.00(12) 4_575 . . 4_575
Pb5 Pb3 K3 Pb2 42.72(3) 4_575 . . 4_575
Pb5 Pb3 K3 Pb2 -42.72(3) . . . 4_575
Pb1 Pb3 K3 Pb2 -50.61(2) . . . 4_575
Pb1 Pb3 K3 Pb2 50.61(2) 4_575 . . 4_575
K2 Pb3 K3 Pb2 180.0 . . . 4_575
Pb3 Pb3 K3 Pb1 0.00(12) 4_575 . . 4_575
Pb5 Pb3 K3 Pb1 -7.89(4) 4_575 . . 4_575
Pb5 Pb3 K3 Pb1 -93.33(3) . . . 4_575
Pb1 Pb3 K3 Pb1 -101.23(4) . . . 4_575
K2 Pb3 K3 Pb1 129.39(2) . . . 4_575
Pb3 Pb3 K3 Pb1 0.00(12) 4_575 . . .
Pb5 Pb3 K3 Pb1 93.33(3) 4_575 . . .
Pb5 Pb3 K3 Pb1 7.89(4) . . . .
Pb1 Pb3 K3 Pb1 101.23(4) 4_575 . . .
K2 Pb3 K3 Pb1 -129.39(2) . . . .
Pb5 Pb3 K3 Pb3 0(49) 4_575 . . 4_575
Pb5 Pb3 K3 Pb3 0(100) . . . 4_575
Pb1 Pb3 K3 Pb3 0(100) . . . 4_575
Pb1 Pb3 K3 Pb3 0(38) 4_575 . . 4_575
K2 Pb3 K3 Pb3 0(100) . . . 4_575
O33 K3 O31 C31 -146.4(12) 4_575 . . 1_455
O33 K3 O31 C31 -26.2(13) . . . 1_455
O34 K3 O31 C31 -86.3(12) . . . 1_455
O32 K3 O31 C31 -10.9(11) 1_455 . . 1_455
O32 K3 O31 C31 -161.7(14) 4_475 . . 1_455
Pb2 K3 O31 C31 93.7(12) . . . 1_455
Pb2 K3 O31 C31 93.7(12) 4_575 . . 1_455
Pb1 K3 O31 C31 130.2(12) 4_575 . . 1_455
Pb1 K3 O31 C31 57.2(13) . . . 1_455
Pb3 K3 O31 C31 93.7(12) 4_575 . . 1_455
Pb3 K3 O31 C31 93.7(12) . . . 1_455
O33 K3 O31 C31 26.2(13) 4_575 . . 4_475
O33 K3 O31 C31 146.4(12) . . . 4_475
O34 K3 O31 C31 86.3(12) . . . 4_475
O32 K3 O31 C31 161.7(14) 1_455 . . 4_475
O32 K3 O31 C31 10.9(11) 4_475 . . 4_475
Pb2 K3 O31 C31 -93.7(12) . . . 4_475
Pb2 K3 O31 C31 -93.7(12) 4_575 . . 4_475
Pb1 K3 O31 C31 -57.2(13) 4_575 . . 4_475
Pb1 K3 O31 C31 -130.2(12) . . . 4_475
Pb3 K3 O31 C31 -93.7(12) 4_575 . . 4_475
Pb3 K3 O31 C31 -93.7(12) . . . 4_475
O31 K3 O33 C35 -132.6(8) . . . .
O33 K3 O33 C35 -15.6(10) 4_575 . . .
O34 K3 O33 C35 -5.9(8) . . . .
O32 K3 O33 C35 -148.2(9) 1_455 . . .
O32 K3 O33 C35 -75.5(9) 4_475 . . .
Pb2 K3 O33 C35 141.8(8) . . . .
Pb2 K3 O33 C35 141.8(8) 4_575 . . .
Pb1 K3 O33 C35 82.0(9) 4_575 . . .
Pb1 K3 O33 C35 121.7(8) . . . .
Pb3 K3 O33 C35 76.1(8) 4_575 . . .
Pb3 K3 O33 C35 76.1(8) . . . .
O31 K3 O33 C34 32.7(10) . . . .
O33 K3 O33 C34 149.7(9) 4_575 . . .
O34 K3 O33 C34 159.4(11) . . . .
O32 K3 O33 C34 17.1(9) 1_455 . . .
O32 K3 O33 C34 89.8(10) 4_475 . . .
Pb2 K3 O33 C34 -52.9(10) . . . .
Pb2 K3 O33 C34 -52.9(10) 4_575 . . .
Pb1 K3 O33 C34 -112.7(9) 4_575 . . .
Pb1 K3 O33 C34 -73.0(10) . . . .
Pb3 K3 O33 C34 -118.6(10) 4_575 . . .
Pb3 K3 O33 C34 -118.6(10) . . . .
O31 K3 O34 C36 -121.5(7) . . . 4_575
O33 K3 O34 C36 -36.9(7) 4_575 . . 4_575
O33 K3 O34 C36 154.0(9) . . . 4_575
O32 K3 O34 C36 -175.8(7) 1_455 . . 4_575
O32 K3 O34 C36 -67.1(8) 4_475 . . 4_575
Pb2 K3 O34 C36 58.5(7) . . . 4_575
Pb2 K3 O34 C36 58.5(7) 4_575 . . 4_575
Pb1 K3 O34 C36 20.7(8) 4_575 . . 4_575
Pb1 K3 O34 C36 96.4(7) . . . 4_575
Pb3 K3 O34 C36 58.5(7) 4_575 . . 4_575
Pb3 K3 O34 C36 58.5(7) . . . 4_575
O31 K3 O34 C36 121.5(8) . . . .
O33 K3 O34 C36 -154.0(9) 4_575 . . .
O33 K3 O34 C36 36.9(7) . . . .
O32 K3 O34 C36 67.1(8) 1_455 . . .
O32 K3 O34 C36 175.8(7) 4_475 . . .
Pb2 K3 O34 C36 -58.5(8) . . . .
Pb2 K3 O34 C36 -58.5(8) 4_575 . . .
Pb1 K3 O34 C36 -96.4(7) 4_575 . . .
Pb1 K3 O34 C36 -20.7(8) . . . .
Pb3 K3 O34 C36 -58.5(8) 4_575 . . .
Pb3 K3 O34 C36 -58.5(8) . . . .
C33 O32 C32 C31 -177.4(11) . . . .
K3 O32 C32 C31 -71.1(12) 1_655 . . .
O31 C31 C32 O32 66.4(17) 1_655 . . .
C32 O32 C33 C34 178.5(11) . . . 1_655
K3 O32 C33 C34 73.1(11) 1_655 . . 1_655
C35 O33 C34 C33 177.5(11) . . . 1_455
K3 O33 C34 C33 11.2(15) . . . 1_455
C34 O33 C35 C36 169.5(11) . . . .
K3 O33 C35 C36 -23.6(13) . . . .
C36 O34 C36 C35 178.6(8) 4_575 . . .
K3 O34 C36 C35 -68.3(11) . . . .
O33 C35 C36 O34 64.4(14) . . . .
O43 K4 O41 C41 137.1(12) . . . 4_565
O43 K4 O41 C41 2.1(13) 4_565 . . 4_565
N4 K4 O41 C41 -142.6(12) . . . 4_565
N4 K4 O41 C41 -78.2(13) 4_565 . . 4_565
O42 K4 O41 C41 -4.9(12) 4_565 . . 4_565
O42 K4 O41 C41 144.1(13) . . . 4_565
O44 K4 O41 C41 69.6(12) . . . 4_565
C43 K4 O41 C41 -11.2(13) 4_565 . . 4_565
C43 K4 O41 C41 150.5(14) . . . 4_565
O43 K4 O41 C41 -2.1(13) . . . .
O43 K4 O41 C41 -137.1(12) 4_565 . . .
N4 K4 O41 C41 78.2(13) . . . .
N4 K4 O41 C41 142.6(12) 4_565 . . .
O42 K4 O41 C41 -144.1(13) 4_565 . . .
O42 K4 O41 C41 4.9(12) . . . .
O44 K4 O41 C41 -69.6(12) . . . .
C43 K4 O41 C41 -150.5(14) 4_565 . . .
C43 K4 O41 C41 11.2(13) . . . .
O41 K4 O42 C431 142.7(15) . . . .
O43 K4 O42 C431 -44.7(14) . . . .
O43 K4 O42 C431 -126.3(15) 4_565 . . .
N4 K4 O42 C431 28.7(14) . . . .
N4 K4 O42 C431 61.3(16) 4_565 . . .
O42 K4 O42 C431 171.0(13) 4_565 . . .
O44 K4 O42 C431 -71.6(15) . . . .
C43 K4 O42 C431 177.7(16) 4_565 . . .
C43 K4 O42 C431 -21(2) . . . .
O41 K4 O42 C43 163.9(17) . . . .
O43 K4 O42 C43 -23.6(16) . . . .
O43 K4 O42 C43 -105.1(17) 4_565 . . .
N4 K4 O42 C43 49.9(16) . . . .
N4 K4 O42 C43 82.5(17) 4_565 . . .
O42 K4 O42 C43 -167.8(15) 4_565 . . .
O44 K4 O42 C43 -50.4(16) . . . .
C43 K4 O42 C43 -161(2) 4_565 . . .
O41 K4 O42 C42 26.6(11) . . . .
O43 K4 O42 C42 -160.8(12) . . . .
O43 K4 O42 C42 117.7(12) 4_565 . . .
N4 K4 O42 C42 -87.4(11) . . . .
N4 K4 O42 C42 -54.8(12) 4_565 . . .
O42 K4 O42 C42 55.0(12) 4_565 . . .
O44 K4 O42 C42 172.3(11) . . . .
C43 K4 O42 C42 61.6(14) 4_565 . . .
C43 K4 O42 C42 -137(2) . . . .
O41 K4 O43 C45 -135(3) . . . .
O43 K4 O43 C45 1(3) 4_565 . . .
N4 K4 O43 C45 122(3) . . . .
N4 K4 O43 C45 86(3) 4_565 . . .
O42 K4 O43 C45 -63(3) 4_565 . . .
O42 K4 O43 C45 -142(3) . . . .
O44 K4 O43 C45 6(3) . . . .
C43 K4 O43 C45 -21(3) 4_565 . . .
C43 K4 O43 C45 -158(3) . . . .
O41 K4 O43 C44 8(3) . . . .
O43 K4 O43 C44 145(3) 4_565 . . .
N4 K4 O43 C44 -95(3) . . . .
N4 K4 O43 C44 -130(3) 4_565 . . .
O42 K4 O43 C44 80(3) 4_565 . . .
O42 K4 O43 C44 1(3) . . . .
O44 K4 O43 C44 150(3) . . . .
C43 K4 O43 C44 122(3) 4_565 . . .
C43 K4 O43 C44 -14(3) . . . .
O41 K4 O43 C441 22.1(19) . . . .
O43 K4 O43 C441 158.7(17) 4_565 . . .
N4 K4 O43 C441 -80.5(18) . . . .
N4 K4 O43 C441 -116.2(18) 4_565 . . .
O42 K4 O43 C441 94.4(19) 4_565 . . .
O42 K4 O43 C441 15.0(18) . . . .
O44 K4 O43 C441 163.8(19) . . . .
C43 K4 O43 C441 136.5(19) 4_565 . . .
C43 K4 O43 C441 0(2) . . . .
O41 K4 O43 C451 -153.2(18) . . . .
O43 K4 O43 C451 -16.6(19) 4_565 . . .
N4 K4 O43 C451 104.2(18) . . . .
N4 K4 O43 C451 68.4(18) 4_565 . . .
O42 K4 O43 C451 -80.9(19) 4_565 . . .
O42 K4 O43 C451 -160.3(18) . . . .
O44 K4 O43 C451 -11.6(18) . . . .
C43 K4 O43 C451 -39(2) 4_565 . . .
C43 K4 O43 C451 -176(2) . . . .
O41 K4 O44 C461 -134.2(19) . . . 4_565
O43 K4 O44 C461 139(2) . . . 4_565
O43 K4 O44 C461 -47.0(18) 4_565 . . 4_565
N4 K4 O44 C461 76.8(19) . . . 4_565
N4 K4 O44 C461 15(2) 4_565 . . 4_565
O42 K4 O44 C461 -74(2) 4_565 . . 4_565
O42 K4 O44 C461 165.8(19) . . . 4_565
C43 K4 O44 C461 -57(2) 4_565 . . 4_565
C43 K4 O44 C461 148(2) . . . 4_565
O41 K4 O44 C461 134.2(19) . . . .
O43 K4 O44 C461 47.0(19) . . . .
O43 K4 O44 C461 -139(2) 4_565 . . .
N4 K4 O44 C461 -15(2) . . . .
N4 K4 O44 C461 -76.8(19) 4_565 . . .
O42 K4 O44 C461 -165.8(19) 4_565 . . .
O42 K4 O44 C461 74(2) . . . .
C43 K4 O44 C461 -148(2) 4_565 . . .
C43 K4 O44 C461 57(2) . . . .
O41 K4 O44 C46 -105(2) . . . 4_565
O43 K4 O44 C46 167(2) . . . 4_565
O43 K4 O44 C46 -18(2) 4_565 . . 4_565
N4 K4 O44 C46 106(2) . . . 4_565
N4 K4 O44 C46 44(2) 4_565 . . 4_565
O42 K4 O44 C46 -45(2) 4_565 . . 4_565
O42 K4 O44 C46 -165(2) . . . 4_565
C43 K4 O44 C46 -28(2) 4_565 . . 4_565
C43 K4 O44 C46 177(2) . . . 4_565
O41 K4 O44 C46 105(2) . . . .
O43 K4 O44 C46 18(2) . . . .
O43 K4 O44 C46 -167(2) 4_565 . . .
N4 K4 O44 C46 -44(2) . . . .
N4 K4 O44 C46 -106(2) 4_565 . . .
O42 K4 O44 C46 165(2) 4_565 . . .
O42 K4 O44 C46 45(2) . . . .
C43 K4 O44 C46 -177(2) 4_565 . . .
C43 K4 O44 C46 28(2) . . . .
C41 O41 C41 C42 -178.4(10) 4_565 . . .
K4 O41 C41 C42 -36(2) . . . .
C431 O42 C42 C41 -175(2) . . . .
C43 O42 C42 C41 177(3) . . . .
K4 O42 C42 C41 -60.4(18) . . . .
O41 C41 C42 O42 66(2) . . . .
C431 O42 C43 C44 166(11) . . . .
C42 O42 C43 C44 -173(3) . . . .
K4 O42 C43 C44 62(4) . . . .
C431 O42 C43 K4 103(8) . . . .
C42 O42 C43 K4 124(2) . . . .
O41 K4 C43 O42 -13.9(14) . . . .
O43 K4 C43 O42 146(2) . . . .
O43 K4 C43 O42 110.2(13) 4_565 . . .
N4 K4 C43 O42 -126.4(16) . . . .
N4 K4 C43 O42 -120.6(14) 4_565 . . .
O42 K4 C43 O42 16(2) 4_565 . . .
O44 K4 C43 O42 132.6(15) . . . .
C43 K4 C43 O42 33(4) 4_565 . . .
O41 K4 C43 C44 -149(2) . . . .
O43 K4 C43 C44 10(2) . . . .
O43 K4 C43 C44 -25(3) 4_565 . . .
N4 K4 C43 C44 98(2) . . . .
N4 K4 C43 C44 104(2) 4_565 . . .
O42 K4 C43 C44 -120(2) 4_565 . . .
O42 K4 C43 C44 -135(3) . . . .
O44 K4 C43 C44 -3(2) . . . .
C43 K4 C43 C44 -102(3) 4_565 . . .
C43 O42 C431 C441 -15(7) . . . .
C42 O42 C431 C441 -177.4(19) . . . .
K4 O42 C431 C441 67(2) . . . .
C45 O43 C44 C43 175(3) . . . .
C441 O43 C44 C43 -18(7) . . . .
C451 O43 C44 C43 -178(2) . . . .
K4 O43 C44 C43 21(4) . . . .
C441 O43 C44 C45 167(9) . . . .
C451 O43 C44 C45 8(3) . . . .
K4 O43 C44 C45 -154(3) . . . .
O42 C43 C44 O43 -59(5) . . . .
K4 C43 C44 O43 -13(3) . . . .
O42 C43 C44 C45 -53(7) . . . .
K4 C43 C44 C45 -8(5) . . . .
C45 O43 C441 C431 177(3) . . . .
C44 O43 C441 C431 163(12) . . . .
C451 O43 C441 C431 -171(3) . . . .
K4 O43 C441 C431 15(4) . . . .
O42 C431 C441 O43 -58(4) . . . .
C44 O43 C45 C46 180(3) . . . .
C441 O43 C45 C46 175(3) . . . .
C451 O43 C45 C46 17(6) . . . .
K4 O43 C45 C46 -27(4) . . . .
C441 O43 C45 C44 -5(4) . . . .
C451 O43 C45 C44 -163(8) . . . .
K4 O43 C45 C44 153(3) . . . .
C43 C44 C45 O43 -8(5) . . . .
O43 C44 C45 C46 -1(6) . . . .
C43 C44 C45 C46 -8(11) . . . .
C45 O43 C451 C461 -166(10) . . . .
C44 O43 C451 C461 175(4) . . . .
C441 O43 C451 C461 165(3) . . . .
K4 O43 C451 C461 -21(4) . . . .
C461 O44 C46 C45 -170(5) 4_565 . . .
C461 O44 C46 C45 -157(11) . . . .
C46 O44 C46 C45 178(3) 4_565 . . .
K4 O44 C46 C45 -49(5) . . . .
O43 C45 C46 O44 53(5) . . . .
C44 C45 C46 O44 53(9) . . . .
C461 O44 C461 C451 -179.2(18) 4_565 . . .
C46 O44 C461 C451 175(3) 4_565 . . .
C46 O44 C461 C451 12(6) . . . .
K4 O44 C461 C451 -68(3) . . . .
C46 O44 C461 C461 -6(3) 4_565 . . 4_565
C46 O44 C461 C461 -168(6) . . . 4_565
K4 O44 C461 C461 111(3) . . . 4_565
O43 C451 C461 O44 60(4) . . . .
O43 C451 C461 C461 59(6) . . . 4_565
O41 K4 N4 C47 109.8(11) . . . .
O43 K4 N4 C47 -137.6(12) . . . .
O43 K4 N4 C47 -31.2(13) 4_565 . . .
N4 K4 N4 C47 8.8(12) 4_565 . . .
O42 K4 N4 C47 46.8(13) 4_565 . . .
O42 K4 N4 C47 165.2(12) . . . .
O44 K4 N4 C47 -87.8(11) . . . .
C43 K4 N4 C47 15.1(14) 4_565 . . .
C43 K4 N4 C47 -176.2(13) . . . .
K4 N4 C47 C47 -9.7(14) . . . 4_565
C54 C51 C52 C53 0.00(2) 1_655 . . 3_666
C54 C55 C56 C53 0.000(8) 3_666 . . 1_655
C54 C55 C56 C57 180.000(6) 3_666 . . .
Pb5 Pb5 Pb2 Pb2 0.000(13) . 4_575 . 4_575
Pb5 Pb2 Pb2 Pb3 0.000(7) 4_575 . 4_575 .
Pb2 Pb2 Pb3 Pb3 0.0 . 4_575 . 4_575
Pb1 Pb4 Pb2 Pb3 43.137(14) . . . 4_575
